data_7707488
loop_
_publ_author_name
'Dodonov, Vladimir A.'
'Kushnerova, Olga A.'
'Baranov, Evgeny V.'
'Novikov, Alexander S.'
'Fedushkin, Igor L.'

_publ_section_title
;
 Activation and modification of carbon dioxide by redox-active low-valent
 gallium species.
;
_journal_issue 25
_journal_name_full 'Dalton transactions (Cambridge, England : 2003)'
_journal_page_first 8899
_journal_page_last 8906
_journal_paper_doi 10.1039/d1dt01199e
_journal_volume 50
_journal_year 2021
_chemical_formula_sum 'C194.96 H260.09 Ga4 N8 Na4 O25.04'
_chemical_formula_weight 3487.12
_space_group_crystal_system monoclinic
_space_group_IT_number 15
_space_group_name_Hall '-C 2yc'
_space_group_name_H-M_alt 'C 1 2/c 1'
_atom_sites_solution_hydrogens geom
_atom_sites_solution_primary dual
_atom_sites_solution_secondary difmap
_audit_creation_method SHELXL-2018/3
_audit_update_record
;
2021-05-04 deposited with the CCDC.	2021-05-25 downloaded from the CCDC.
;
_cell_angle_alpha 90
_cell_angle_beta 112.0690(10)
_cell_angle_gamma 90
_cell_formula_units_Z 4
_cell_length_a 39.1509(17)
_cell_length_b 13.2466(6)
_cell_length_c 39.4570(17)
_cell_measurement_reflns_used 9434
_cell_measurement_temperature 100(2)
_cell_measurement_theta_max 28.35
_cell_measurement_theta_min 2.59
_cell_volume 18963.8(14)
_computing_cell_refinement 'Bruker SAINT'
_computing_data_collection 'Bruker APEX3'
_computing_data_reduction 'Bruker SAINT'
_computing_molecular_graphics 'Bruker SHELXTL'
_computing_publication_material 'Bruker SHELXTL'
_computing_structure_refinement 'SHELXL-2018/3 (Sheldrick, 2018)'
_computing_structure_solution 'SHELXT 2014/5 (Sheldrick, 2014)'
_diffrn_ambient_temperature 100(2)
_diffrn_measured_fraction_theta_full 0.995
_diffrn_measured_fraction_theta_max 0.990
_diffrn_measurement_device_type 'Bruker D8 Quest CMOS'
_diffrn_measurement_method '\f and \w scans'
_diffrn_radiation_type MoK\a
_diffrn_radiation_wavelength 0.71073
_diffrn_reflns_av_R_equivalents 0.0760
_diffrn_reflns_av_unetI/netI 0.0641
_diffrn_reflns_Laue_measured_fraction_full 0.995
_diffrn_reflns_Laue_measured_fraction_max 0.990
_diffrn_reflns_limit_h_max 50
_diffrn_reflns_limit_h_min -49
_diffrn_reflns_limit_k_max 16
_diffrn_reflns_limit_k_min -16
_diffrn_reflns_limit_l_max 50
_diffrn_reflns_limit_l_min -50
_diffrn_reflns_number 119240
_diffrn_reflns_point_group_measured_fraction_full 0.995
_diffrn_reflns_point_group_measured_fraction_max 0.990
_diffrn_reflns_theta_full 25.242
_diffrn_reflns_theta_max 27.000
_diffrn_reflns_theta_min 2.095
_diffrn_source 'microfocus sealed tube'
_exptl_absorpt_coefficient_mu 0.638
_exptl_absorpt_correction_T_max 0.8496
_exptl_absorpt_correction_T_min 0.6470
_exptl_absorpt_correction_type multi-scan
_exptl_absorpt_process_details 'SADABS 2016/2 (Bruker AXS Inc.)'
_exptl_crystal_colour black
_exptl_crystal_density_diffrn 1.221
_exptl_crystal_description prism
_exptl_crystal_F_000 7417
_exptl_crystal_size_max 0.490
_exptl_crystal_size_mid 0.340
_exptl_crystal_size_min 0.190
_refine_diff_density_max 1.241
_refine_diff_density_min -0.900
_refine_diff_density_rms 0.102
_refine_ls_extinction_method none
_refine_ls_goodness_of_fit_ref 1.075
_refine_ls_hydrogen_treatment constr
_refine_ls_matrix_type full
_refine_ls_number_parameters 1142
_refine_ls_number_reflns 20501
_refine_ls_number_restraints 77
_refine_ls_restrained_S_all 1.075
_refine_ls_R_factor_all 0.1147
_refine_ls_R_factor_gt 0.0869
_refine_ls_shift/su_max 0.002
_refine_ls_shift/su_mean 0.000
_refine_ls_structure_factor_coef Fsqd
_refine_ls_weighting_details 'w=1/[\s^2^(Fo^2^)+(0.0587P)^2^+215.1717P] where P=(Fo^2^+2Fc^2^)/3'
_refine_ls_weighting_scheme calc
_refine_ls_wR_factor_gt 0.1935
_refine_ls_wR_factor_ref 0.2038
_reflns_Friedel_coverage 0.000
_reflns_number_gt 15639
_reflns_number_total 20501
_reflns_threshold_expression 'I > 2\s(I)'
_cod_data_source_file d1dt01199e25.cif
_cod_data_source_block nagabianm_new
_cod_depositor_comments 'Adding full bibliography for 7707480--7707489.cif.'
_cod_original_sg_symbol_H-M 'C 2/c'
_cod_database_code 7707488
_shelx_shelxl_version_number 2018/3
_shelx_space_group_comment
;
The symmetry employed for this shelxl refinement is uniquely defined
by the following loop, which should always be used as a source of
symmetry information in preference to the above space-group names.
They are only intended as comments.
;
_shelx_estimated_absorpt_t_min 0.745
_shelx_estimated_absorpt_t_max 0.888

loop_
_space_group_symop_operation_xyz
'x, y, z'
'-x, y, -z+1/2'
'x+1/2, y+1/2, z'
'-x+1/2, y+1/2, -z+1/2'
'-x, -y, -z'
'x, -y, z-1/2'
'-x+1/2, -y+1/2, -z'
'x+1/2, -y+1/2, z-1/2'

loop_
_atom_site_label
_atom_site_type_symbol
_atom_site_fract_x
_atom_site_fract_y
_atom_site_fract_z
_atom_site_U_iso_or_equiv
_atom_site_adp_type
_atom_site_occupancy
_atom_site_site_symmetry_order
_atom_site_calc_flag
_atom_site_refinement_flags_posn
_atom_site_refinement_flags_adp
_atom_site_refinement_flags_occupancy
_atom_site_disorder_assembly
_atom_site_disorder_group
Ga1 Ga 0.87788(2) 0.64917(4) 0.08599(2) 0.01655(12) Uani 1 1 d . . . . .
Ga2 Ga 0.83574(2) 0.60703(4) 0.13661(2) 0.01674(12) Uani 1 1 d . . . . .
Na1 Na 0.70958(6) 0.76106(18) 0.00908(5) 0.0340(5) Uani 1 1 d . . . . .
N1 N 0.90463(11) 0.7645(3) 0.08032(10) 0.0197(8) Uani 1 1 d . . . . .
N2 N 0.89978(11) 0.5681(3) 0.05944(11) 0.0203(8) Uani 1 1 d . . . . .
N3 N 0.81194(11) 0.4878(3) 0.14447(10) 0.0196(8) Uani 1 1 d . . . . .
N4 N 0.83637(11) 0.6622(3) 0.18163(10) 0.0205(8) Uani 1 1 d . . . . .
O1 O 0.87744(9) 0.6032(2) 0.12808(8) 0.0217(7) Uani 1 1 d . . . . .
O2 O 0.82778(8) 0.6762(3) 0.05455(8) 0.0226(7) Uani 1 1 d . . . . .
O3 O 0.80115(9) 0.6795(3) 0.09668(9) 0.0267(8) Uani 1 1 d . . . . .
O4 O 0.76970(10) 0.7190(3) 0.03882(10) 0.0356(9) Uani 1 1 d . . . . .
O5 O 0.65413(15) 0.7264(4) 0.02719(14) 0.0621(14) Uani 1 1 d . . . . .
O6 O 0.70961(13) 0.8730(4) 0.05519(13) 0.0572(13) Uani 1 1 d . . . . .
C1 C 0.92345(12) 0.7330(3) 0.05849(12) 0.0183(9) Uani 1 1 d . . . . .
C2 C 0.92101(13) 0.6341(3) 0.04804(12) 0.0185(9) Uani 1 1 d . . . . .
C3 C 0.93910(13) 0.6200(4) 0.02181(12) 0.0201(9) Uani 1 1 d . . . . .
C4 C 0.95257(13) 0.7170(4) 0.01795(13) 0.0227(10) Uani 1 1 d . . . . .
C5 C 0.94360(13) 0.7892(4) 0.04016(12) 0.0228(10) Uani 1 1 d . . . . .
C6 C 0.95347(18) 0.8866(4) 0.03841(16) 0.0386(14) Uani 1 1 d . . . . .
H6A H 0.948639 0.936884 0.053192 0.046 Uiso 1 1 calc R U . . .
C7 C 0.9712(2) 0.9120(5) 0.01397(19) 0.055(2) Uani 1 1 d . . . . .
H7A H 0.977558 0.980463 0.012188 0.066 Uiso 1 1 calc R U . . .
C8 C 0.9795(2) 0.8405(5) -0.00719(18) 0.0525(18) Uani 1 1 d . . . . .
H8A H 0.991782 0.860151 -0.022863 0.063 Uiso 1 1 calc R U . . .
C9 C 0.96991(16) 0.7382(4) -0.00567(14) 0.0330(12) Uani 1 1 d . . . . .
C10 C 0.97543(17) 0.6571(5) -0.02666(15) 0.0377(13) Uani 1 1 d . . . . .
H10A H 0.987780 0.667796 -0.042971 0.045 Uiso 1 1 calc R U . . .
C11 C 0.96270(16) 0.5638(4) -0.02296(14) 0.0324(12) Uani 1 1 d . . . . .
H11A H 0.966352 0.510122 -0.037199 0.039 Uiso 1 1 calc R U . . .
C12 C 0.94414(14) 0.5424(4) 0.00121(13) 0.0272(11) Uani 1 1 d . . . . .
H12A H 0.935536 0.476316 0.002953 0.033 Uiso 1 1 calc R U . . .
C13 C 0.91500(13) 0.8575(4) 0.09934(13) 0.0213(10) Uani 1 1 d . . . . .
C14 C 0.94636(14) 0.8629(4) 0.13107(13) 0.0259(11) Uani 1 1 d . . . . .
C15 C 0.95761(15) 0.9570(4) 0.14819(14) 0.0314(12) Uani 1 1 d . . . . .
H15A H 0.979337 0.961294 0.169651 0.038 Uiso 1 1 calc R U . . .
C16 C 0.93771(15) 1.0417(4) 0.13434(14) 0.0300(12) Uani 1 1 d . . . . .
H16A H 0.945381 1.104723 0.146233 0.036 Uiso 1 1 calc R U . . .
C17 C 0.90618(15) 1.0360(4) 0.10283(14) 0.0291(11) Uani 1 1 d . . . . .
H17A H 0.892444 1.095610 0.093286 0.035 Uiso 1 1 calc R U . . .
C18 C 0.89438(14) 0.9451(4) 0.08504(13) 0.0242(10) Uani 1 1 d . . . . .
C19 C 0.96853(14) 0.7686(4) 0.14868(14) 0.0285(11) Uani 1 1 d . . . . .
H19A H 0.954485 0.708500 0.135205 0.034 Uiso 1 1 calc R U . . .
C20 C 0.97332(16) 0.7577(5) 0.18879(15) 0.0364(13) Uani 1 1 d . . . . .
H20A H 0.949045 0.755990 0.190619 0.055 Uiso 1 1 calc R U . . .
H20B H 0.987427 0.815167 0.202776 0.055 Uiso 1 1 calc R U . . .
H20C H 0.986548 0.694906 0.198669 0.055 Uiso 1 1 calc R U . . .
C21 C 1.00574(16) 0.7691(5) 0.14464(15) 0.0365(13) Uani 1 1 d . . . . .
H21A H 1.001984 0.777933 0.118824 0.055 Uiso 1 1 calc R U . . .
H21B H 1.018392 0.704978 0.153533 0.055 Uiso 1 1 calc R U . . .
H21C H 1.020768 0.824848 0.158972 0.055 Uiso 1 1 calc R U . . .
C22 C 0.85988(16) 0.9406(4) 0.05016(15) 0.0366(13) Uani 1 1 d . . . . .
H22A H 0.860228 0.875821 0.037291 0.044 Uiso 1 1 calc R U . . .
C23 C 0.8585(3) 1.0270(6) 0.0246(2) 0.084(3) Uani 1 1 d . . . . .
H23A H 0.835170 1.024810 0.003453 0.126 Uiso 1 1 calc R U . . .
H23B H 0.879089 1.020942 0.016311 0.126 Uiso 1 1 calc R U . . .
H23C H 0.860433 1.091214 0.037537 0.126 Uiso 1 1 calc R U . . .
C24 C 0.82546(18) 0.9418(6) 0.0597(2) 0.064(2) Uani 1 1 d . . . . .
H24A H 0.827354 0.888429 0.077516 0.096 Uiso 1 1 calc R U . . .
H24B H 0.803592 0.930177 0.037494 0.096 Uiso 1 1 calc R U . . .
H24C H 0.823385 1.007477 0.070177 0.096 Uiso 1 1 calc R U . . .
C25 C 0.90719(13) 0.4627(4) 0.05996(13) 0.0216(10) Uani 1 1 d . . . . .
C26 C 0.87890(14) 0.3973(4) 0.03838(13) 0.0264(11) Uani 1 1 d . . . . .
C27 C 0.88747(17) 0.2962(4) 0.03666(15) 0.0348(13) Uani 1 1 d . . . . .
H27A H 0.868872 0.251440 0.021874 0.042 Uiso 1 1 calc R U . . .
C28 C 0.92230(16) 0.2592(4) 0.05589(15) 0.0337(12) Uani 1 1 d . . . . .
H28A H 0.927711 0.190020 0.054001 0.040 Uiso 1 1 calc R U . . .
C29 C 0.94914(16) 0.3231(4) 0.07782(15) 0.0303(12) Uani 1 1 d . . . . .
H29A H 0.972996 0.297016 0.091395 0.036 Uiso 1 1 calc R U . . .
C30 C 0.94220(14) 0.4248(4) 0.08058(13) 0.0254(11) Uani 1 1 d . . . . .
C31 C 0.83977(15) 0.4364(4) 0.01790(14) 0.0321(12) Uani 1 1 d . . . . .
H31A H 0.841606 0.510307 0.013749 0.038 Uiso 1 1 calc R U . . .
C32 C 0.81699(19) 0.4242(6) 0.0419(2) 0.0577(19) Uani 1 1 d . . . . .
H32A H 0.830425 0.453716 0.066012 0.087 Uiso 1 1 calc R U . . .
H32B H 0.812709 0.352252 0.044598 0.087 Uiso 1 1 calc R U . . .
H32C H 0.793286 0.458692 0.030350 0.087 Uiso 1 1 calc R U . . .
C33 C 0.8204(2) 0.3879(6) -0.0191(2) 0.070(2) Uani 1 1 d . . . . .
H33A H 0.835373 0.396675 -0.033986 0.104 Uiso 1 1 calc R U . . .
H33B H 0.796333 0.419918 -0.031352 0.104 Uiso 1 1 calc R U . . .
H33C H 0.817016 0.315739 -0.015894 0.104 Uiso 1 1 calc R U . . .
C34 C 0.97155(14) 0.4911(4) 0.10834(14) 0.0274(11) Uani 1 1 d . . . . .
H34A H 0.966021 0.562911 0.100358 0.033 Uiso 1 1 calc R U . . .
C35 C 0.96931(16) 0.4811(5) 0.14584(14) 0.0370(13) Uani 1 1 d . . . . .
H35A H 0.944296 0.497486 0.144083 0.055 Uiso 1 1 calc R U . . .
H35B H 0.986889 0.527588 0.162952 0.055 Uiso 1 1 calc R U . . .
H35C H 0.975306 0.411625 0.154643 0.055 Uiso 1 1 calc R U . . .
C36 C 1.01069(17) 0.4681(5) 0.11101(18) 0.0451(15) Uani 1 1 d . . . . .
H36A H 1.012480 0.479860 0.087211 0.068 Uiso 1 1 calc R U . . .
H36B H 1.016603 0.397394 0.118145 0.068 Uiso 1 1 calc R U . . .
H36C H 1.028103 0.512175 0.129381 0.068 Uiso 1 1 calc R U . . .
C37 C 0.80648(12) 0.5016(3) 0.17671(12) 0.0185(9) Uani 1 1 d . . . . .
C38 C 0.81929(12) 0.5908(3) 0.19612(12) 0.0186(9) Uani 1 1 d . . . . .
C39 C 0.81178(12) 0.5890(4) 0.22942(12) 0.0213(10) Uani 1 1 d . . . . .
C40 C 0.79454(13) 0.4942(4) 0.22929(13) 0.0228(10) Uani 1 1 d . . . . .
C41 C 0.79084(13) 0.4380(4) 0.19732(13) 0.0222(10) Uani 1 1 d . . . . .
C42 C 0.77599(14) 0.3424(4) 0.19408(15) 0.0297(11) Uani 1 1 d . . . . .
H42A H 0.773645 0.301102 0.173629 0.036 Uiso 1 1 calc R U . . .
C43 C 0.76422(15) 0.3067(4) 0.22209(16) 0.0358(13) Uani 1 1 d . . . . .
H43A H 0.754085 0.240706 0.219916 0.043 Uiso 1 1 calc R U . . .
C44 C 0.76696(15) 0.3636(4) 0.25191(16) 0.0353(13) Uani 1 1 d . . . . .
H44A H 0.758264 0.337427 0.269611 0.042 Uiso 1 1 calc R U . . .
C45 C 0.78283(13) 0.4623(4) 0.25660(14) 0.0270(11) Uani 1 1 d . . . . .
C46 C 0.78948(15) 0.5282(4) 0.28684(14) 0.0336(13) Uani 1 1 d . . . . .
H46A H 0.782340 0.509459 0.306476 0.040 Uiso 1 1 calc R U . . .
C47 C 0.80617(15) 0.6184(4) 0.28731(14) 0.0329(12) Uani 1 1 d . . . . .
H47A H 0.810259 0.661905 0.307590 0.039 Uiso 1 1 calc R U . . .
C48 C 0.81793(14) 0.6513(4) 0.25891(13) 0.0274(11) Uani 1 1 d . . . . .
H48A H 0.829719 0.714799 0.260438 0.033 Uiso 1 1 calc R U . . .
C49 C 0.80219(13) 0.3941(4) 0.12572(13) 0.0231(10) Uani 1 1 d . . . . .
C50 C 0.76545(15) 0.3743(4) 0.10342(15) 0.0344(13) Uani 1 1 d . . . . .
C51 C 0.75718(17) 0.2805(5) 0.08551(18) 0.0452(16) Uani 1 1 d . . . . .
H51A H 0.732365 0.265697 0.070402 0.054 Uiso 1 1 calc R U . . .
C52 C 0.78387(18) 0.2099(5) 0.08923(17) 0.0443(15) Uani 1 1 d . . . . .
H52A H 0.777532 0.147203 0.076746 0.053 Uiso 1 1 calc R U . . .
C53 C 0.81972(16) 0.2300(4) 0.11099(16) 0.0349(13) Uani 1 1 d . . . . .
H53A H 0.838139 0.180575 0.113670 0.042 Uiso 1 1 calc R U . . .
C54 C 0.82967(14) 0.3223(4) 0.12937(13) 0.0254(11) Uani 1 1 d . . . . .
C55 C 0.73572(17) 0.4518(5) 0.09836(18) 0.0473(16) Uani 1 1 d . . . . .
H55A H 0.744678 0.499448 0.119548 0.057 Uiso 1 1 calc R U . . .
C56 C 0.69969(18) 0.4073(6) 0.0969(2) 0.062(2) Uani 1 1 d . . . . .
H56A H 0.704450 0.358121 0.116679 0.093 Uiso 1 1 calc R U . . .
H56B H 0.687393 0.373585 0.073278 0.093 Uiso 1 1 calc R U . . .
H56C H 0.683821 0.461231 0.099667 0.093 Uiso 1 1 calc R U . . .
C57 C 0.7293(2) 0.5123(6) 0.0635(3) 0.071(2) Uani 1 1 d . . . . .
H57A H 0.752208 0.546316 0.065488 0.106 Uiso 1 1 calc R U . . .
H57B H 0.710031 0.562773 0.060265 0.106 Uiso 1 1 calc R U . . .
H57C H 0.721574 0.466600 0.042436 0.106 Uiso 1 1 calc R U . . .
C58 C 0.86937(14) 0.3403(4) 0.15448(14) 0.0263(11) Uani 1 1 d . . . . .
H58A H 0.873690 0.414850 0.155209 0.032 Uiso 1 1 calc R U . . .
C59 C 0.87497(16) 0.3075(5) 0.19316(15) 0.0379(13) Uani 1 1 d . . . . .
H59A H 0.899879 0.325832 0.209809 0.057 Uiso 1 1 calc R U . . .
H59B H 0.871821 0.234152 0.193691 0.057 Uiso 1 1 calc R U . . .
H59C H 0.856821 0.341191 0.200883 0.057 Uiso 1 1 calc R U . . .
C60 C 0.89733(15) 0.2918(4) 0.14183(15) 0.0335(12) Uani 1 1 d . . . . .
H60A H 0.892504 0.312121 0.116563 0.050 Uiso 1 1 calc R U . . .
H60B H 0.895513 0.218185 0.143038 0.050 Uiso 1 1 calc R U . . .
H60C H 0.922144 0.313476 0.157646 0.050 Uiso 1 1 calc R U . . .
C61 C 0.86472(13) 0.7251(4) 0.20547(12) 0.0203(10) Uani 1 1 d . . . . .
C62 C 0.89651(13) 0.6830(4) 0.23214(12) 0.0214(10) Uani 1 1 d . . . . .
C63 C 0.92362(15) 0.7476(4) 0.25493(14) 0.0322(12) Uani 1 1 d . . . . .
H63A H 0.944568 0.720099 0.273839 0.039 Uiso 1 1 calc R U . . .
C64 C 0.92037(17) 0.8511(5) 0.25033(15) 0.0386(14) Uani 1 1 d . . . . .
H64A H 0.939273 0.894237 0.265603 0.046 Uiso 1 1 calc R U . . .
C65 C 0.88937(17) 0.8916(4) 0.22331(15) 0.0363(13) Uani 1 1 d . . . . .
H65A H 0.887338 0.962724 0.220102 0.044 Uiso 1 1 calc R U . . .
C66 C 0.86133(14) 0.8301(4) 0.20090(13) 0.0253(11) Uani 1 1 d . . . . .
C67 C 0.90408(14) 0.5711(4) 0.23615(14) 0.0273(11) Uani 1 1 d . . . . .
H67A H 0.881373 0.535673 0.219657 0.033 Uiso 1 1 calc R U . . .
C68 C 0.93524(16) 0.5442(4) 0.22345(17) 0.0368(13) Uani 1 1 d . . . . .
H68A H 0.928107 0.562420 0.197633 0.055 Uiso 1 1 calc R U . . .
H68B H 0.940094 0.471520 0.226437 0.055 Uiso 1 1 calc R U . . .
H68C H 0.957542 0.581394 0.238133 0.055 Uiso 1 1 calc R U . . .
C69 C 0.91245(17) 0.5332(5) 0.27485(17) 0.0433(15) Uani 1 1 d . . . . .
H69A H 0.892374 0.552600 0.282656 0.065 Uiso 1 1 calc R U . . .
H69B H 0.935585 0.563155 0.291440 0.065 Uiso 1 1 calc R U . . .
H69C H 0.914782 0.459537 0.275379 0.065 Uiso 1 1 calc R U . . .
C70 C 0.82659(16) 0.8749(4) 0.17271(15) 0.0311(12) Uani 1 1 d . . . . .
H70A H 0.818562 0.829266 0.150928 0.037 Uiso 1 1 calc R U . . .
C71 C 0.79567(19) 0.8747(5) 0.18826(18) 0.0477(16) Uani 1 1 d . . . . .
H71A H 0.791903 0.805696 0.195161 0.072 Uiso 1 1 calc R U . . .
H71B H 0.772747 0.899700 0.169614 0.072 Uiso 1 1 calc R U . . .
H71C H 0.802785 0.918416 0.209840 0.072 Uiso 1 1 calc R U . . .
C72 C 0.8316(2) 0.9802(5) 0.15957(19) 0.0535(18) Uani 1 1 d . . . . .
H72A H 0.852489 0.979797 0.151615 0.080 Uiso 1 1 calc R U . . .
H72B H 0.836360 1.028581 0.179614 0.080 Uiso 1 1 calc R U . . .
H72C H 0.809164 0.999794 0.139041 0.080 Uiso 1 1 calc R U . . .
C73 C 0.79889(13) 0.6914(4) 0.06323(13) 0.0235(10) Uani 1 1 d . . . . .
C74 C 0.6383(2) 0.6547(6) 0.0433(2) 0.0567(18) Uani 1 1 d . . . . .
H74A H 0.612444 0.672023 0.037709 0.085 Uiso 1 1 calc R U . . .
H74B H 0.651733 0.654662 0.069844 0.085 Uiso 1 1 calc R U . . .
H74C H 0.639814 0.587568 0.033502 0.085 Uiso 1 1 calc R U . . .
C75 C 0.64689(18) 0.8278(5) 0.03524(19) 0.0494(17) Uani 1 1 d . . . . .
H75A H 0.624621 0.829031 0.041424 0.059 Uiso 1 1 calc R U . . .
H75B H 0.642225 0.870926 0.013467 0.059 Uiso 1 1 calc R U . . .
C76 C 0.67869(19) 0.8675(6) 0.06624(19) 0.0526(17) Uani 1 1 d . . . . .
H76A H 0.672917 0.935459 0.073124 0.063 Uiso 1 1 calc R U . . .
H76B H 0.684445 0.822466 0.087689 0.063 Uiso 1 1 calc R U . . .
C77 C 0.7424(2) 0.8983(8) 0.0843(2) 0.084(3) Uani 1 1 d . . . . .
H77A H 0.738661 0.960489 0.095921 0.125 Uiso 1 1 calc R U . . .
H77B H 0.762062 0.908798 0.074966 0.125 Uiso 1 1 calc R U . . .
H77C H 0.749295 0.843451 0.102236 0.125 Uiso 1 1 calc R U . . .
Na2 Na 0.61678(6) 0.61287(16) 0.15723(6) 0.0325(5) Uani 1 1 d . . . . .
O7 O 0.63614(10) 0.4548(3) 0.18270(11) 0.0363(9) Uani 1 1 d . . . . .
O8 O 0.67750(11) 0.5810(3) 0.15773(11) 0.0396(9) Uani 1 1 d . . . . .
O9 O 0.57941(12) 0.5460(4) 0.10092(12) 0.0508(12) Uani 1 1 d . . . . .
O10 O 0.55470(11) 0.5945(4) 0.15627(12) 0.0462(11) Uani 1 1 d . . . . .
O11 O 0.60995(12) 0.7876(3) 0.14914(11) 0.0448(10) Uani 1 1 d . . . . .
O12 O 0.64618(13) 0.6917(3) 0.21406(11) 0.0445(10) Uani 1 1 d . . . . .
C78 C 0.61117(19) 0.3729(5) 0.1798(2) 0.0531(17) Uani 1 1 d . . . . .
H78A H 0.622242 0.326307 0.200272 0.080 Uiso 1 1 calc R U . . .
H78B H 0.606177 0.337061 0.156683 0.080 Uiso 1 1 calc R U . . .
H78C H 0.588049 0.399580 0.180365 0.080 Uiso 1 1 calc R U . . .
C79 C 0.66905(17) 0.4196(5) 0.17998(19) 0.0456(15) Uani 1 1 d . . . . .
H79A H 0.663724 0.388876 0.155660 0.055 Uiso 1 1 calc R U . . .
H79B H 0.680622 0.367808 0.198915 0.055 Uiso 1 1 calc R U . . .
C80 C 0.69449(17) 0.5079(5) 0.18531(18) 0.0444(15) Uani 1 1 d . . . . .
H80A H 0.699952 0.537998 0.209755 0.053 Uiso 1 1 calc R U . . .
H80B H 0.718000 0.485331 0.183838 0.053 Uiso 1 1 calc R U . . .
C81 C 0.70251(19) 0.6611(5) 0.1602(2) 0.0530(17) Uani 1 1 d . . . . .
H81A H 0.722954 0.635778 0.154039 0.080 Uiso 1 1 calc R U . . .
H81B H 0.712137 0.687735 0.185246 0.080 Uiso 1 1 calc R U . . .
H81C H 0.689677 0.714938 0.143182 0.080 Uiso 1 1 calc R U . . .
C82 C 0.5937(2) 0.4768(6) 0.08133(19) 0.0551(18) Uani 1 1 d . . . . .
H82A H 0.579870 0.484138 0.054990 0.083 Uiso 1 1 calc R U . . .
H82B H 0.591272 0.407450 0.088775 0.083 Uiso 1 1 calc R U . . .
H82C H 0.619804 0.491720 0.086910 0.083 Uiso 1 1 calc R U . . .
C83 C 0.54354(19) 0.5165(7) 0.0994(2) 0.065(2) Uani 1 1 d . . . . .
H83A H 0.544996 0.449472 0.110979 0.078 Uiso 1 1 calc R U . . .
H83B H 0.526303 0.511501 0.073611 0.078 Uiso 1 1 calc R U . . .
C84 C 0.52998(18) 0.5915(7) 0.11866(19) 0.061(2) Uani 1 1 d . . . . .
H84A H 0.528760 0.658759 0.107324 0.073 Uiso 1 1 calc R U . . .
H84B H 0.504906 0.573000 0.117013 0.073 Uiso 1 1 calc R U . . .
C85 C 0.5422(2) 0.6580(6) 0.1779(2) 0.060(2) Uani 1 1 d . . . . .
H85A H 0.517122 0.638773 0.175022 0.091 Uiso 1 1 calc R U . . .
H85B H 0.542376 0.728275 0.170194 0.091 Uiso 1 1 calc R U . . .
H85C H 0.558578 0.651197 0.203683 0.091 Uiso 1 1 calc R U . . .
C86 C 0.6038(2) 0.8372(6) 0.11586(19) 0.0564(18) Uani 1 1 d . . . . .
H86A H 0.590156 0.899959 0.114894 0.085 Uiso 1 1 calc R U . . .
H86B H 0.589347 0.793421 0.095483 0.085 Uiso 1 1 calc R U . . .
H86C H 0.627452 0.852897 0.113994 0.085 Uiso 1 1 calc R U . . .
C87 C 0.63420(19) 0.8422(5) 0.17980(18) 0.0455(15) Uani 1 1 d . . . . .
H87A H 0.625465 0.912634 0.178937 0.055 Uiso 1 1 calc R U . . .
H87B H 0.659223 0.843650 0.179147 0.055 Uiso 1 1 calc R U . . .
C88 C 0.63542(17) 0.7925(5) 0.21433(16) 0.0393(14) Uani 1 1 d . . . . .
H88A H 0.653220 0.827910 0.235795 0.047 Uiso 1 1 calc R U . . .
H88B H 0.610814 0.795489 0.215943 0.047 Uiso 1 1 calc R U . . .
C89 C 0.6506(2) 0.6399(5) 0.24671(17) 0.0512(17) Uani 1 1 d . . . . .
H89A H 0.670459 0.671541 0.267204 0.077 Uiso 1 1 calc R U . . .
H89B H 0.656934 0.569226 0.244542 0.077 Uiso 1 1 calc R U . . .
H89C H 0.627603 0.642973 0.251060 0.077 Uiso 1 1 calc R U . . .
C1S C 0.9222(3) 0.6673(7) 0.3911(3) 0.054(3) Uani 0.739(7) 1 d . U P A 1
H1SA H 0.932726 0.655474 0.373340 0.065 Uiso 0.739(7) 1 calc R U P A 1
C2S C 0.9454(3) 0.7021(10) 0.4282(3) 0.053(3) Uani 0.739(7) 1 d . U P A 1
H2SA H 0.970905 0.715656 0.434566 0.064 Uiso 0.739(7) 1 calc R U P A 1
C3S C 0.9300(3) 0.7135(8) 0.4515(3) 0.061(3) Uani 0.739(7) 1 d . U P A 1
H3SA H 0.945139 0.731282 0.475830 0.074 Uiso 0.739(7) 1 calc R U P A 1
C4S C 0.8937(3) 0.7016(9) 0.4434(3) 0.065(3) Uani 0.739(7) 1 d . U P A 1
H4SA H 0.883837 0.715664 0.461499 0.078 Uiso 0.739(7) 1 calc R U P A 1
C5S C 0.8706(4) 0.6696(9) 0.4094(3) 0.069(3) Uani 0.739(7) 1 d . U P A 1
H5SA H 0.845151 0.659462 0.404284 0.082 Uiso 0.739(7) 1 calc R U P A 1
C6S C 0.8850(3) 0.6521(8) 0.3826(3) 0.063(3) Uani 0.739(7) 1 d . U P A 1
H6SA H 0.869468 0.630123 0.358927 0.075 Uiso 0.739(7) 1 calc R U P A 1
O1S' O 0.8281(5) 0.5871(13) 0.3834(5) 0.059(5) Uani 0.261(7) 1 d D U P A 2
O2S' O 0.9125(6) 0.7272(15) 0.4138(6) 0.072(7) Uani 0.261(7) 1 d D U P A 2
C1S' C 0.7905(5) 0.617(2) 0.3736(8) 0.063(8) Uani 0.261(7) 1 d D U P A 2
H1SB H 0.774683 0.556606 0.367312 0.094 Uiso 0.261(7) 1 calc R U P A 2
H1SC H 0.787585 0.651358 0.394312 0.094 Uiso 0.261(7) 1 calc R U P A 2
H1SD H 0.783314 0.662236 0.352517 0.094 Uiso 0.261(7) 1 calc R U P A 2
C2S' C 0.8509(6) 0.6750(15) 0.3925(8) 0.049(7) Uani 0.261(7) 1 d D U P A 2
H2SB H 0.846162 0.715031 0.411463 0.059 Uiso 0.261(7) 1 calc R U P A 2
H2SC H 0.845962 0.718017 0.370636 0.059 Uiso 0.261(7) 1 calc R U P A 2
C3S' C 0.8907(6) 0.6373(17) 0.4069(10) 0.066(9) Uani 0.261(7) 1 d D U P A 2
H3SB H 0.896297 0.597624 0.429583 0.079 Uiso 0.261(7) 1 calc R U P A 2
H3SC H 0.895337 0.594599 0.388420 0.079 Uiso 0.261(7) 1 calc R U P A 2
C4S' C 0.9473(7) 0.683(3) 0.4188(11) 0.058(11) Uani 0.261(7) 1 d D U P A 2
H4SB H 0.966050 0.735602 0.424012 0.087 Uiso 0.261(7) 1 calc R U P A 2
H4SC H 0.954237 0.635186 0.439370 0.087 Uiso 0.261(7) 1 calc R U P A 2
H4SD H 0.945476 0.646502 0.396535 0.087 Uiso 0.261(7) 1 calc R U P A 2
C7S C 0.51812(19) 0.5536(5) 0.26163(17) 0.0478(16) Uani 1 1 d . . . . .
H7SA H 0.530697 0.491429 0.269568 0.057 Uiso 1 1 calc R U . . .
C8S C 0.53625(17) 0.6429(5) 0.27345(16) 0.0451(15) Uani 1 1 d . . . . .
H8SA H 0.561353 0.642986 0.289659 0.054 Uiso 1 1 calc R U . . .
C9S C 0.51786(18) 0.7330(5) 0.26167(19) 0.0497(16) Uani 1 1 d . . . . .
H9SA H 0.530284 0.795168 0.269969 0.060 Uiso 1 1 calc R U . . .

loop_
_atom_site_aniso_label
_atom_site_aniso_U_11
_atom_site_aniso_U_22
_atom_site_aniso_U_33
_atom_site_aniso_U_23
_atom_site_aniso_U_13
_atom_site_aniso_U_12
Ga1 0.0174(2) 0.0147(2) 0.0171(2) -0.00160(19) 0.00579(19) 0.0001(2)
Ga2 0.0185(2) 0.0165(3) 0.0139(2) -0.00063(19) 0.00452(19) 0.0016(2)
Na1 0.0254(11) 0.0494(14) 0.0271(11) 0.0094(9) 0.0096(9) 0.0083(10)
N1 0.025(2) 0.0154(19) 0.0198(19) -0.0010(15) 0.0095(16) 0.0000(16)
N2 0.024(2) 0.017(2) 0.025(2) -0.0039(16) 0.0153(17) -0.0007(16)
N3 0.021(2) 0.0139(19) 0.022(2) -0.0037(15) 0.0064(16) -0.0022(16)
N4 0.024(2) 0.021(2) 0.0166(19) -0.0006(15) 0.0082(16) 0.0016(17)
O1 0.0239(17) 0.0200(17) 0.0227(17) 0.0013(13) 0.0105(14) 0.0020(14)
O2 0.0145(16) 0.0317(19) 0.0161(16) 0.0041(13) -0.0004(13) 0.0042(14)
O3 0.0259(18) 0.037(2) 0.0174(16) 0.0057(14) 0.0081(14) 0.0124(15)
O4 0.0251(19) 0.054(3) 0.0252(19) 0.0129(17) 0.0071(16) 0.0130(18)
O5 0.076(4) 0.054(3) 0.073(3) 0.007(3) 0.047(3) 0.003(3)
O6 0.045(3) 0.071(4) 0.057(3) -0.004(2) 0.021(2) 0.006(2)
C1 0.019(2) 0.018(2) 0.017(2) 0.0043(17) 0.0058(18) -0.0034(18)
C2 0.024(2) 0.017(2) 0.018(2) -0.0027(17) 0.0109(19) 0.0020(18)
C3 0.021(2) 0.019(2) 0.019(2) 0.0017(18) 0.0055(18) 0.0013(19)
C4 0.024(2) 0.023(3) 0.020(2) 0.0016(19) 0.0064(19) 0.000(2)
C5 0.027(3) 0.024(3) 0.016(2) 0.0029(18) 0.0066(19) -0.003(2)
C6 0.061(4) 0.029(3) 0.042(3) -0.007(2) 0.037(3) -0.013(3)
C7 0.097(6) 0.033(3) 0.058(4) -0.008(3) 0.057(4) -0.028(4)
C8 0.082(5) 0.046(4) 0.051(4) -0.005(3) 0.049(4) -0.021(4)
C9 0.042(3) 0.034(3) 0.028(3) 0.000(2) 0.020(2) -0.006(3)
C10 0.047(3) 0.043(3) 0.035(3) 0.004(3) 0.029(3) 0.004(3)
C11 0.045(3) 0.032(3) 0.026(3) -0.004(2) 0.020(2) 0.003(3)
C12 0.030(3) 0.029(3) 0.025(3) 0.002(2) 0.013(2) 0.002(2)
C13 0.027(2) 0.018(2) 0.024(2) 0.0008(19) 0.015(2) -0.002(2)
C14 0.025(3) 0.026(3) 0.023(2) 0.001(2) 0.006(2) 0.001(2)
C15 0.032(3) 0.030(3) 0.026(3) -0.011(2) 0.005(2) -0.008(2)
C16 0.037(3) 0.017(3) 0.036(3) -0.012(2) 0.013(2) -0.005(2)
C17 0.040(3) 0.014(2) 0.033(3) -0.002(2) 0.013(2) 0.005(2)
C18 0.025(3) 0.017(2) 0.029(3) -0.0039(19) 0.008(2) -0.001(2)
C19 0.031(3) 0.021(3) 0.029(3) -0.003(2) 0.005(2) 0.001(2)
C20 0.040(3) 0.034(3) 0.035(3) 0.006(2) 0.014(3) 0.004(3)
C21 0.036(3) 0.041(3) 0.032(3) 0.004(2) 0.012(2) 0.008(3)
C22 0.038(3) 0.019(3) 0.038(3) -0.003(2) -0.003(2) 0.006(2)
C23 0.100(7) 0.046(4) 0.053(5) 0.014(4) -0.031(4) -0.011(4)
C24 0.034(4) 0.058(5) 0.086(6) -0.019(4) 0.006(4) 0.003(3)
C25 0.029(3) 0.018(2) 0.024(2) -0.0025(18) 0.016(2) 0.0002(19)
C26 0.033(3) 0.022(3) 0.027(3) -0.001(2) 0.015(2) -0.001(2)
C27 0.054(4) 0.019(3) 0.035(3) -0.005(2) 0.020(3) -0.003(2)
C28 0.047(3) 0.019(3) 0.041(3) -0.001(2) 0.023(3) 0.006(2)
C29 0.038(3) 0.021(3) 0.038(3) 0.006(2) 0.020(2) 0.007(2)
C30 0.036(3) 0.020(2) 0.027(3) 0.0003(19) 0.020(2) 0.000(2)
C31 0.038(3) 0.024(3) 0.029(3) -0.005(2) 0.006(2) -0.006(2)
C32 0.041(4) 0.062(5) 0.068(5) 0.017(4) 0.019(3) 0.005(3)
C33 0.070(5) 0.051(4) 0.054(4) -0.016(4) -0.015(4) 0.018(4)
C34 0.031(3) 0.025(3) 0.028(3) 0.002(2) 0.013(2) 0.003(2)
C35 0.039(3) 0.047(4) 0.027(3) -0.005(2) 0.015(2) -0.004(3)
C36 0.039(3) 0.048(4) 0.057(4) -0.013(3) 0.027(3) -0.007(3)
C37 0.017(2) 0.018(2) 0.017(2) -0.0007(17) 0.0029(18) 0.0008(18)
C38 0.019(2) 0.020(2) 0.016(2) 0.0007(17) 0.0064(18) 0.0003(18)
C39 0.017(2) 0.025(3) 0.021(2) 0.0026(19) 0.0063(18) 0.0014(19)
C40 0.018(2) 0.027(3) 0.023(2) 0.0030(19) 0.0061(19) 0.002(2)
C41 0.016(2) 0.023(3) 0.027(3) 0.0028(19) 0.0086(19) 0.0014(19)
C42 0.023(3) 0.030(3) 0.036(3) 0.000(2) 0.011(2) -0.001(2)
C43 0.030(3) 0.027(3) 0.053(4) 0.011(3) 0.018(3) -0.003(2)
C44 0.035(3) 0.034(3) 0.042(3) 0.014(2) 0.021(3) 0.001(2)
C45 0.019(2) 0.034(3) 0.032(3) 0.010(2) 0.014(2) 0.004(2)
C46 0.037(3) 0.044(3) 0.024(3) 0.010(2) 0.017(2) 0.007(3)
C47 0.036(3) 0.043(3) 0.024(3) 0.000(2) 0.016(2) 0.007(3)
C48 0.027(3) 0.029(3) 0.027(3) 0.001(2) 0.011(2) 0.000(2)
C49 0.024(2) 0.022(2) 0.023(2) -0.0038(19) 0.0077(19) -0.007(2)
C50 0.029(3) 0.031(3) 0.038(3) -0.014(2) 0.007(2) 0.001(2)
C51 0.030(3) 0.045(4) 0.050(4) -0.021(3) 0.002(3) -0.009(3)
C52 0.050(4) 0.032(3) 0.051(4) -0.026(3) 0.019(3) -0.011(3)
C53 0.040(3) 0.022(3) 0.043(3) -0.008(2) 0.016(3) -0.004(2)
C54 0.032(3) 0.021(3) 0.023(2) -0.0021(19) 0.010(2) -0.003(2)
C55 0.032(3) 0.043(4) 0.051(4) -0.016(3) -0.003(3) 0.000(3)
C56 0.036(4) 0.074(5) 0.078(5) -0.004(4) 0.024(4) 0.011(4)
C57 0.033(4) 0.057(5) 0.112(7) 0.016(5) 0.014(4) 0.006(3)
C58 0.028(3) 0.018(2) 0.031(3) -0.001(2) 0.009(2) 0.001(2)
C59 0.035(3) 0.051(4) 0.030(3) 0.002(3) 0.014(2) 0.007(3)
C60 0.033(3) 0.038(3) 0.032(3) 0.004(2) 0.015(2) 0.002(2)
C61 0.026(2) 0.020(2) 0.018(2) -0.0032(18) 0.0107(19) -0.0020(19)
C62 0.021(2) 0.025(3) 0.019(2) -0.0004(18) 0.0083(19) -0.005(2)
C63 0.031(3) 0.039(3) 0.024(3) -0.001(2) 0.007(2) -0.008(2)
C64 0.043(3) 0.039(3) 0.033(3) -0.014(3) 0.013(3) -0.021(3)
C65 0.054(4) 0.022(3) 0.036(3) -0.004(2) 0.020(3) -0.008(3)
C66 0.036(3) 0.020(3) 0.024(2) -0.0023(19) 0.016(2) -0.004(2)
C67 0.018(2) 0.026(3) 0.033(3) 0.002(2) 0.005(2) -0.005(2)
C68 0.035(3) 0.030(3) 0.047(3) 0.002(2) 0.018(3) 0.002(2)
C69 0.042(3) 0.044(4) 0.047(4) 0.018(3) 0.019(3) 0.007(3)
C70 0.047(3) 0.014(3) 0.032(3) 0.000(2) 0.015(2) 0.002(2)
C71 0.055(4) 0.041(4) 0.050(4) 0.005(3) 0.023(3) 0.014(3)
C72 0.077(5) 0.028(3) 0.048(4) 0.003(3) 0.014(4) -0.002(3)
C73 0.021(2) 0.025(3) 0.023(2) 0.001(2) 0.008(2) 0.005(2)
C74 0.048(4) 0.063(5) 0.059(4) 0.006(4) 0.020(3) -0.001(4)
C75 0.044(4) 0.053(4) 0.057(4) 0.020(3) 0.026(3) 0.012(3)
C76 0.051(4) 0.065(5) 0.050(4) 0.000(3) 0.029(3) 0.003(3)
C77 0.059(5) 0.096(7) 0.073(6) -0.032(5) -0.001(4) 0.006(5)
Na2 0.0258(11) 0.0323(12) 0.0344(11) -0.0060(9) 0.0055(9) 0.0023(9)
O7 0.033(2) 0.036(2) 0.042(2) 0.0009(17) 0.0175(18) -0.0005(17)
O8 0.037(2) 0.034(2) 0.049(2) 0.0046(18) 0.0178(19) 0.0009(18)
O9 0.042(3) 0.064(3) 0.041(2) -0.009(2) 0.010(2) -0.006(2)
O10 0.032(2) 0.057(3) 0.049(3) 0.001(2) 0.0137(19) 0.002(2)
O11 0.050(3) 0.040(2) 0.037(2) 0.0026(19) 0.0084(19) 0.003(2)
O12 0.062(3) 0.038(2) 0.036(2) -0.0014(18) 0.022(2) -0.002(2)
C78 0.052(4) 0.036(4) 0.073(5) 0.006(3) 0.026(4) -0.005(3)
C79 0.039(3) 0.041(4) 0.060(4) 0.008(3) 0.022(3) 0.010(3)
C80 0.032(3) 0.049(4) 0.051(4) 0.010(3) 0.014(3) 0.008(3)
C81 0.053(4) 0.038(4) 0.078(5) -0.004(3) 0.037(4) -0.007(3)
C82 0.058(4) 0.060(5) 0.044(4) -0.010(3) 0.015(3) 0.001(4)
C83 0.038(4) 0.105(7) 0.046(4) 0.000(4) 0.009(3) -0.019(4)
C84 0.031(3) 0.098(6) 0.049(4) 0.020(4) 0.011(3) 0.010(4)
C85 0.049(4) 0.056(5) 0.089(6) -0.009(4) 0.040(4) 0.001(4)
C86 0.059(4) 0.062(5) 0.049(4) 0.018(3) 0.022(3) 0.006(4)
C87 0.055(4) 0.033(3) 0.056(4) -0.009(3) 0.030(3) -0.007(3)
C88 0.042(3) 0.037(3) 0.040(3) -0.010(3) 0.017(3) 0.001(3)
C89 0.073(5) 0.048(4) 0.033(3) -0.003(3) 0.020(3) -0.001(4)
C1S 0.054(4) 0.053(4) 0.059(4) 0.008(3) 0.025(3) 0.011(3)
C2S 0.055(5) 0.051(5) 0.060(5) 0.006(4) 0.029(4) 0.007(4)
C3S 0.067(5) 0.057(4) 0.061(4) 0.005(4) 0.025(4) -0.002(4)
C4S 0.069(5) 0.069(5) 0.064(5) 0.005(4) 0.032(4) -0.004(4)
C5S 0.060(5) 0.073(5) 0.076(5) 0.009(4) 0.030(4) -0.001(4)
C6S 0.065(5) 0.057(4) 0.060(4) 0.000(4) 0.017(4) 0.004(4)
O1S' 0.063(7) 0.055(7) 0.057(7) -0.003(4) 0.022(5) -0.006(4)
O2S' 0.073(8) 0.069(8) 0.073(8) -0.002(5) 0.025(5) -0.003(5)
C1S' 0.069(11) 0.064(11) 0.054(11) -0.003(8) 0.022(8) 0.007(8)
C2S' 0.052(8) 0.047(8) 0.046(8) 0.001(5) 0.016(5) -0.003(5)
C3S' 0.068(10) 0.063(10) 0.067(10) 0.001(5) 0.025(6) 0.000(5)
C4S' 0.065(14) 0.057(14) 0.063(14) 0.002(9) 0.036(10) 0.002(9)
C7S 0.067(4) 0.042(4) 0.045(4) 0.012(3) 0.034(3) 0.017(3)
C8S 0.034(3) 0.063(4) 0.034(3) 0.004(3) 0.008(3) 0.006(3)
C9S 0.047(4) 0.036(4) 0.063(4) -0.011(3) 0.018(3) -0.014(3)

loop_
_atom_type_symbol
_atom_type_description
_atom_type_scat_dispersion_real
_atom_type_scat_dispersion_imag
_atom_type_scat_source
C C 0.0033 0.0016 'International Tables Vol C Tables 4.2.6.8 and 6.1.1.4'
H H 0.0000 0.0000 'International Tables Vol C Tables 4.2.6.8 and 6.1.1.4'
N N 0.0061 0.0033 'International Tables Vol C Tables 4.2.6.8 and 6.1.1.4'
O O 0.0106 0.0060 'International Tables Vol C Tables 4.2.6.8 and 6.1.1.4'
Na Na 0.0362 0.0249 'International Tables Vol C Tables 4.2.6.8 and 6.1.1.4'
Ga Ga 0.2307 1.6083 'International Tables Vol C Tables 4.2.6.8 and 6.1.1.4'

loop_
_geom_angle_atom_site_label_1
_geom_angle_atom_site_label_2
_geom_angle_atom_site_label_3
_geom_angle
_geom_angle_site_symmetry_1
_geom_angle_site_symmetry_3
_geom_angle_publ_flag
O1 Ga1 N1 125.58(16) . . ?
O1 Ga1 N2 118.92(16) . . ?
N1 Ga1 N2 90.37(16) . . ?
O1 Ga1 O2 107.58(14) . . ?
N1 Ga1 O2 104.28(16) . . ?
N2 Ga1 O2 108.07(16) . . ?
O1 Ga2 O3 105.92(14) . . ?
O1 Ga2 N4 119.46(16) . . ?
O3 Ga2 N4 109.44(15) . . ?
O1 Ga2 N3 122.73(16) . . ?
O3 Ga2 N3 108.12(16) . . ?
N4 Ga2 N3 90.11(16) . . ?
O4 Na1 O4 80.68(14) . 7_665 ?
O4 Na1 O6 93.22(17) . . ?
O4 Na1 O6 131.1(2) 7_665 . ?
O4 Na1 O2 134.08(14) . 7_665 ?
O4 Na1 O2 53.52(12) 7_665 7_665 ?
O6 Na1 O2 113.22(17) . 7_665 ?
O4 Na1 O5 129.27(17) . . ?
O4 Na1 O5 146.32(18) 7_665 . ?
O6 Na1 O5 69.62(18) . . ?
O2 Na1 O5 95.79(16) 7_665 . ?
C1 N1 C13 118.3(4) . . ?
C1 N1 Ga1 105.9(3) . . ?
C13 N1 Ga1 133.8(3) . . ?
C2 N2 C25 118.5(4) . . ?
C2 N2 Ga1 105.6(3) . . ?
C25 N2 Ga1 132.3(3) . . ?
C37 N3 C49 119.5(4) . . ?
C37 N3 Ga2 107.0(3) . . ?
C49 N3 Ga2 133.4(3) . . ?
C38 N4 C61 120.0(4) . . ?
C38 N4 Ga2 106.3(3) . . ?
C61 N4 Ga2 124.9(3) . . ?
Ga1 O1 Ga2 119.80(18) . . ?
C73 O2 Ga1 129.1(3) . . ?
C73 O2 Na1 88.6(3) . 7_665 ?
Ga1 O2 Na1 140.68(17) . 7_665 ?
C73 O3 Ga2 131.1(3) . . ?
C73 O4 Na1 161.3(3) . . ?
C73 O4 Na1 99.4(3) . 7_665 ?
Na1 O4 Na1 99.32(14) . 7_665 ?
C74 O5 C75 112.0(5) . . ?
C74 O5 Na1 143.7(4) . . ?
C75 O5 Na1 98.8(4) . . ?
C77 O6 C76 112.3(6) . . ?
C77 O6 Na1 121.3(5) . . ?
C76 O6 Na1 116.7(4) . . ?
C2 C1 N1 118.7(4) . . ?
C2 C1 C5 109.2(4) . . ?
N1 C1 C5 131.7(4) . . ?
C1 C2 N2 119.2(4) . . ?
C1 C2 C3 109.7(4) . . ?
N2 C2 C3 130.6(4) . . ?
C12 C3 C4 118.3(4) . . ?
C12 C3 C2 136.8(4) . . ?
C4 C3 C2 104.9(4) . . ?
C9 C4 C3 123.8(5) . . ?
C9 C4 C5 125.3(5) . . ?
C3 C4 C5 110.7(4) . . ?
C6 C5 C4 117.8(4) . . ?
C6 C5 C1 136.7(5) . . ?
C4 C5 C1 105.4(4) . . ?
C5 C6 C7 118.7(5) . . ?
C5 C6 H6A 120.7 . . ?
C7 C6 H6A 120.7 . . ?
C8 C7 C6 122.3(6) . . ?
C8 C7 H7A 118.9 . . ?
C6 C7 H7A 118.9 . . ?
C7 C8 C9 120.3(5) . . ?
C7 C8 H8A 119.9 . . ?
C9 C8 H8A 119.9 . . ?
C4 C9 C8 115.7(5) . . ?
C4 C9 C10 117.6(5) . . ?
C8 C9 C10 126.8(5) . . ?
C11 C10 C9 118.8(5) . . ?
C11 C10 H10A 120.6 . . ?
C9 C10 H10A 120.6 . . ?
C10 C11 C12 123.4(5) . . ?
C10 C11 H11A 118.3 . . ?
C12 C11 H11A 118.3 . . ?
C3 C12 C11 118.1(5) . . ?
C3 C12 H12A 121.0 . . ?
C11 C12 H12A 121.0 . . ?
C14 C13 C18 120.0(4) . . ?
C14 C13 N1 120.1(4) . . ?
C18 C13 N1 119.8(4) . . ?
C13 C14 C15 119.3(5) . . ?
C13 C14 C19 121.8(5) . . ?
C15 C14 C19 118.9(4) . . ?
C16 C15 C14 120.6(5) . . ?
C16 C15 H15A 119.7 . . ?
C14 C15 H15A 119.7 . . ?
C15 C16 C17 119.9(5) . . ?
C15 C16 H16A 120.0 . . ?
C17 C16 H16A 120.0 . . ?
C18 C17 C16 121.2(5) . . ?
C18 C17 H17A 119.4 . . ?
C16 C17 H17A 119.4 . . ?
C17 C18 C13 118.9(5) . . ?
C17 C18 C22 120.4(5) . . ?
C13 C18 C22 120.8(4) . . ?
C21 C19 C20 111.0(4) . . ?
C21 C19 C14 110.5(4) . . ?
C20 C19 C14 112.1(4) . . ?
C21 C19 H19A 107.7 . . ?
C20 C19 H19A 107.7 . . ?
C14 C19 H19A 107.7 . . ?
C19 C20 H20A 109.5 . . ?
C19 C20 H20B 109.5 . . ?
H20A C20 H20B 109.5 . . ?
C19 C20 H20C 109.5 . . ?
H20A C20 H20C 109.5 . . ?
H20B C20 H20C 109.5 . . ?
C19 C21 H21A 109.5 . . ?
C19 C21 H21B 109.5 . . ?
H21A C21 H21B 109.5 . . ?
C19 C21 H21C 109.5 . . ?
H21A C21 H21C 109.5 . . ?
H21B C21 H21C 109.5 . . ?
C23 C22 C18 111.7(5) . . ?
C23 C22 C24 110.0(6) . . ?
C18 C22 C24 110.0(5) . . ?
C23 C22 H22A 108.4 . . ?
C18 C22 H22A 108.4 . . ?
C24 C22 H22A 108.4 . . ?
C22 C23 H23A 109.5 . . ?
C22 C23 H23B 109.5 . . ?
H23A C23 H23B 109.5 . . ?
C22 C23 H23C 109.5 . . ?
H23A C23 H23C 109.5 . . ?
H23B C23 H23C 109.5 . . ?
C22 C24 H24A 109.5 . . ?
C22 C24 H24B 109.5 . . ?
H24A C24 H24B 109.5 . . ?
C22 C24 H24C 109.5 . . ?
H24A C24 H24C 109.5 . . ?
H24B C24 H24C 109.5 . . ?
C30 C25 C26 120.4(4) . . ?
C30 C25 N2 120.6(4) . . ?
C26 C25 N2 118.9(4) . . ?
C27 C26 C25 118.2(5) . . ?
C27 C26 C31 120.9(5) . . ?
C25 C26 C31 120.9(4) . . ?
C28 C27 C26 121.5(5) . . ?
C28 C27 H27A 119.2 . . ?
C26 C27 H27A 119.2 . . ?
C29 C28 C27 119.5(5) . . ?
C29 C28 H28A 120.2 . . ?
C27 C28 H28A 120.2 . . ?
C28 C29 C30 121.5(5) . . ?
C28 C29 H29A 119.3 . . ?
C30 C29 H29A 119.3 . . ?
C29 C30 C25 118.7(5) . . ?
C29 C30 C34 119.8(5) . . ?
C25 C30 C34 121.3(4) . . ?
C33 C31 C26 113.9(5) . . ?
C33 C31 C32 110.8(6) . . ?
C26 C31 C32 109.7(5) . . ?
C33 C31 H31A 107.4 . . ?
C26 C31 H31A 107.4 . . ?
C32 C31 H31A 107.4 . . ?
C31 C32 H32A 109.5 . . ?
C31 C32 H32B 109.5 . . ?
H32A C32 H32B 109.5 . . ?
C31 C32 H32C 109.5 . . ?
H32A C32 H32C 109.5 . . ?
H32B C32 H32C 109.5 . . ?
C31 C33 H33A 109.5 . . ?
C31 C33 H33B 109.5 . . ?
H33A C33 H33B 109.5 . . ?
C31 C33 H33C 109.5 . . ?
H33A C33 H33C 109.5 . . ?
H33B C33 H33C 109.5 . . ?
C35 C34 C36 109.8(5) . . ?
C35 C34 C30 110.1(4) . . ?
C36 C34 C30 113.5(4) . . ?
C35 C34 H34A 107.7 . . ?
C36 C34 H34A 107.7 . . ?
C30 C34 H34A 107.7 . . ?
C34 C35 H35A 109.5 . . ?
C34 C35 H35B 109.5 . . ?
H35A C35 H35B 109.5 . . ?
C34 C35 H35C 109.5 . . ?
H35A C35 H35C 109.5 . . ?
H35B C35 H35C 109.5 . . ?
C34 C36 H36A 109.5 . . ?
C34 C36 H36B 109.5 . . ?
H36A C36 H36B 109.5 . . ?
C34 C36 H36C 109.5 . . ?
H36A C36 H36C 109.5 . . ?
H36B C36 H36C 109.5 . . ?
N3 C37 C38 118.1(4) . . ?
N3 C37 C41 133.0(4) . . ?
C38 C37 C41 108.9(4) . . ?
C37 C38 N4 118.5(4) . . ?
C37 C38 C39 109.3(4) . . ?
N4 C38 C39 132.2(4) . . ?
C48 C39 C40 117.7(4) . . ?
C48 C39 C38 136.7(5) . . ?
C40 C39 C38 105.5(4) . . ?
C45 C40 C41 125.2(5) . . ?
C45 C40 C39 124.1(5) . . ?
C41 C40 C39 110.8(4) . . ?
C42 C41 C40 117.5(4) . . ?
C42 C41 C37 136.9(5) . . ?
C40 C41 C37 105.5(4) . . ?
C41 C42 C43 118.7(5) . . ?
C41 C42 H42A 120.7 . . ?
C43 C42 H42A 120.7 . . ?
C44 C43 C42 122.6(5) . . ?
C44 C43 H43A 118.7 . . ?
C42 C43 H43A 118.7 . . ?
C43 C44 C45 120.4(5) . . ?
C43 C44 H44A 119.8 . . ?
C45 C44 H44A 119.8 . . ?
C40 C45 C46 117.1(5) . . ?
C40 C45 C44 115.7(5) . . ?
C46 C45 C44 127.2(5) . . ?
C47 C46 C45 119.1(5) . . ?
C47 C46 H46A 120.4 . . ?
C45 C46 H46A 120.4 . . ?
C46 C47 C48 123.6(5) . . ?
C46 C47 H47A 118.2 . . ?
C48 C47 H47A 118.2 . . ?
C39 C48 C47 118.4(5) . . ?
C39 C48 H48A 120.8 . . ?
C47 C48 H48A 120.8 . . ?
C50 C49 C54 120.3(5) . . ?
C50 C49 N3 120.1(4) . . ?
C54 C49 N3 119.5(4) . . ?
C49 C50 C51 118.0(5) . . ?
C49 C50 C55 121.0(5) . . ?
C51 C50 C55 121.0(5) . . ?
C52 C51 C50 121.9(5) . . ?
C52 C51 H51A 119.1 . . ?
C50 C51 H51A 119.1 . . ?
C51 C52 C53 119.8(5) . . ?
C51 C52 H52A 120.1 . . ?
C53 C52 H52A 120.1 . . ?
C52 C53 C54 121.0(5) . . ?
C52 C53 H53A 119.5 . . ?
C54 C53 H53A 119.5 . . ?
C53 C54 C49 119.0(5) . . ?
C53 C54 C58 119.6(5) . . ?
C49 C54 C58 121.3(4) . . ?
C50 C55 C56 113.8(6) . . ?
C50 C55 C57 109.5(6) . . ?
C56 C55 C57 109.5(6) . . ?
C50 C55 H55A 108.0 . . ?
C56 C55 H55A 108.0 . . ?
C57 C55 H55A 108.0 . . ?
C55 C56 H56A 109.5 . . ?
C55 C56 H56B 109.5 . . ?
H56A C56 H56B 109.5 . . ?
C55 C56 H56C 109.5 . . ?
H56A C56 H56C 109.5 . . ?
H56B C56 H56C 109.5 . . ?
C55 C57 H57A 109.5 . . ?
C55 C57 H57B 109.5 . . ?
H57A C57 H57B 109.5 . . ?
C55 C57 H57C 109.5 . . ?
H57A C57 H57C 109.5 . . ?
H57B C57 H57C 109.5 . . ?
C60 C58 C54 114.2(4) . . ?
C60 C58 C59 111.2(4) . . ?
C54 C58 C59 109.7(4) . . ?
C60 C58 H58A 107.1 . . ?
C54 C58 H58A 107.1 . . ?
C59 C58 H58A 107.1 . . ?
C58 C59 H59A 109.5 . . ?
C58 C59 H59B 109.5 . . ?
H59A C59 H59B 109.5 . . ?
C58 C59 H59C 109.5 . . ?
H59A C59 H59C 109.5 . . ?
H59B C59 H59C 109.5 . . ?
C58 C60 H60A 109.5 . . ?
C58 C60 H60B 109.5 . . ?
H60A C60 H60B 109.5 . . ?
C58 C60 H60C 109.5 . . ?
H60A C60 H60C 109.5 . . ?
H60B C60 H60C 109.5 . . ?
C66 C61 C62 120.3(4) . . ?
C66 C61 N4 118.9(4) . . ?
C62 C61 N4 120.8(4) . . ?
C63 C62 C61 118.8(5) . . ?
C63 C62 C67 117.6(4) . . ?
C61 C62 C67 123.5(4) . . ?
C64 C63 C62 120.9(5) . . ?
C64 C63 H63A 119.6 . . ?
C62 C63 H63A 119.6 . . ?
C63 C64 C65 119.7(5) . . ?
C63 C64 H64A 120.2 . . ?
C65 C64 H64A 120.2 . . ?
C66 C65 C64 121.1(5) . . ?
C66 C65 H65A 119.4 . . ?
C64 C65 H65A 119.4 . . ?
C65 C66 C61 119.1(5) . . ?
C65 C66 C70 121.0(5) . . ?
C61 C66 C70 119.8(4) . . ?
C62 C67 C69 112.9(5) . . ?
C62 C67 C68 110.2(4) . . ?
C69 C67 C68 110.8(5) . . ?
C62 C67 H67A 107.6 . . ?
C69 C67 H67A 107.6 . . ?
C68 C67 H67A 107.6 . . ?
C67 C68 H68A 109.5 . . ?
C67 C68 H68B 109.5 . . ?
H68A C68 H68B 109.5 . . ?
C67 C68 H68C 109.5 . . ?
H68A C68 H68C 109.5 . . ?
H68B C68 H68C 109.5 . . ?
C67 C69 H69A 109.5 . . ?
C67 C69 H69B 109.5 . . ?
H69A C69 H69B 109.5 . . ?
C67 C69 H69C 109.5 . . ?
H69A C69 H69C 109.5 . . ?
H69B C69 H69C 109.5 . . ?
C66 C70 C72 114.3(5) . . ?
C66 C70 C71 109.1(4) . . ?
C72 C70 C71 110.8(5) . . ?
C66 C70 H70A 107.4 . . ?
C72 C70 H70A 107.4 . . ?
C71 C70 H70A 107.4 . . ?
C70 C71 H71A 109.5 . . ?
C70 C71 H71B 109.5 . . ?
H71A C71 H71B 109.5 . . ?
C70 C71 H71C 109.5 . . ?
H71A C71 H71C 109.5 . . ?
H71B C71 H71C 109.5 . . ?
C70 C72 H72A 109.5 . . ?
C70 C72 H72B 109.5 . . ?
H72A C72 H72B 109.5 . . ?
C70 C72 H72C 109.5 . . ?
H72A C72 H72C 109.5 . . ?
H72B C72 H72C 109.5 . . ?
O4 C73 O3 121.0(4) . . ?
O4 C73 O2 118.3(4) . . ?
O3 C73 O2 120.6(4) . . ?
O4 C73 Na1 54.9(3) . 7_665 ?
O3 C73 Na1 173.5(4) . 7_665 ?
O2 C73 Na1 63.6(2) . 7_665 ?
O5 C74 H74A 109.5 . . ?
O5 C74 H74B 109.5 . . ?
H74A C74 H74B 109.5 . . ?
O5 C74 H74C 109.5 . . ?
H74A C74 H74C 109.5 . . ?
H74B C74 H74C 109.5 . . ?
O5 C75 C76 110.1(6) . . ?
O5 C75 Na1 54.3(3) . . ?
C76 C75 Na1 81.5(4) . . ?
O5 C75 H75A 109.6 . . ?
C76 C75 H75A 109.6 . . ?
Na1 C75 H75A 163.7 . . ?
O5 C75 H75B 109.6 . . ?
C76 C75 H75B 109.6 . . ?
Na1 C75 H75B 77.8 . . ?
H75A C75 H75B 108.2 . . ?
O6 C76 C75 108.1(5) . . ?
O6 C76 H76A 110.1 . . ?
C75 C76 H76A 110.1 . . ?
O6 C76 H76B 110.1 . . ?
C75 C76 H76B 110.1 . . ?
H76A C76 H76B 108.4 . . ?
O6 C77 H77A 109.5 . . ?
O6 C77 H77B 109.5 . . ?
H77A C77 H77B 109.5 . . ?
O6 C77 H77C 109.5 . . ?
H77A C77 H77C 109.5 . . ?
H77B C77 H77C 109.5 . . ?
O7 Na2 O9 93.20(17) . . ?
O7 Na2 O11 162.43(17) . . ?
O9 Na2 O11 104.34(18) . . ?
O7 Na2 O12 91.40(16) . . ?
O9 Na2 O12 171.24(19) . . ?
O11 Na2 O12 71.33(16) . . ?
O7 Na2 O8 71.20(14) . . ?
O9 Na2 O8 101.87(17) . . ?
O11 Na2 O8 103.68(17) . . ?
O12 Na2 O8 86.66(16) . . ?
O7 Na2 O10 94.50(16) . . ?
O9 Na2 O10 71.37(16) . . ?
O11 Na2 O10 91.98(17) . . ?
O12 Na2 O10 100.85(17) . . ?
O8 Na2 O10 164.15(18) . . ?
C79 O7 C78 111.0(5) . . ?
C79 O7 Na2 115.1(3) . . ?
C78 O7 Na2 123.0(4) . . ?
C80 O8 C81 110.1(5) . . ?
C80 O8 Na2 107.6(3) . . ?
C81 O8 Na2 121.5(4) . . ?
C83 O9 C82 112.1(6) . . ?
C83 O9 Na2 113.4(4) . . ?
C82 O9 Na2 121.5(4) . . ?
C85 O10 C84 113.0(6) . . ?
C85 O10 Na2 120.2(4) . . ?
C84 O10 Na2 107.5(4) . . ?
C86 O11 C87 112.5(5) . . ?
C86 O11 Na2 124.1(4) . . ?
C87 O11 Na2 112.4(4) . . ?
C88 O12 C89 113.0(5) . . ?
C88 O12 Na2 113.0(3) . . ?
C89 O12 Na2 120.3(4) . . ?
O7 C78 H78A 109.5 . . ?
O7 C78 H78B 109.5 . . ?
H78A C78 H78B 109.5 . . ?
O7 C78 H78C 109.5 . . ?
H78A C78 H78C 109.5 . . ?
H78B C78 H78C 109.5 . . ?
O7 C79 C80 108.0(5) . . ?
O7 C79 H79A 110.1 . . ?
C80 C79 H79A 110.1 . . ?
O7 C79 H79B 110.1 . . ?
C80 C79 H79B 110.1 . . ?
H79A C79 H79B 108.4 . . ?
O8 C80 C79 109.2(5) . . ?
O8 C80 H80A 109.8 . . ?
C79 C80 H80A 109.8 . . ?
O8 C80 H80B 109.8 . . ?
C79 C80 H80B 109.8 . . ?
H80A C80 H80B 108.3 . . ?
O8 C81 H81A 109.5 . . ?
O8 C81 H81B 109.5 . . ?
H81A C81 H81B 109.5 . . ?
O8 C81 H81C 109.5 . . ?
H81A C81 H81C 109.5 . . ?
H81B C81 H81C 109.5 . . ?
O9 C82 H82A 109.5 . . ?
O9 C82 H82B 109.5 . . ?
H82A C82 H82B 109.5 . . ?
O9 C82 H82C 109.5 . . ?
H82A C82 H82C 109.5 . . ?
H82B C82 H82C 109.5 . . ?
O9 C83 C84 109.4(6) . . ?
O9 C83 H83A 109.8 . . ?
C84 C83 H83A 109.8 . . ?
O9 C83 H83B 109.8 . . ?
C84 C83 H83B 109.8 . . ?
H83A C83 H83B 108.2 . . ?
O10 C84 C83 108.6(6) . . ?
O10 C84 H84A 110.0 . . ?
C83 C84 H84A 110.0 . . ?
O10 C84 H84B 110.0 . . ?
C83 C84 H84B 110.0 . . ?
H84A C84 H84B 108.3 . . ?
O10 C85 H85A 109.5 . . ?
O10 C85 H85B 109.5 . . ?
H85A C85 H85B 109.5 . . ?
O10 C85 H85C 109.5 . . ?
H85A C85 H85C 109.5 . . ?
H85B C85 H85C 109.5 . . ?
O11 C86 H86A 109.5 . . ?
O11 C86 H86B 109.5 . . ?
H86A C86 H86B 109.5 . . ?
O11 C86 H86C 109.5 . . ?
H86A C86 H86C 109.5 . . ?
H86B C86 H86C 109.5 . . ?
O11 C87 C88 109.4(5) . . ?
O11 C87 H87A 109.8 . . ?
C88 C87 H87A 109.8 . . ?
O11 C87 H87B 109.8 . . ?
C88 C87 H87B 109.8 . . ?
H87A C87 H87B 108.2 . . ?
O12 C88 C87 108.6(5) . . ?
O12 C88 H88A 110.0 . . ?
C87 C88 H88A 110.0 . . ?
O12 C88 H88B 110.0 . . ?
C87 C88 H88B 110.0 . . ?
H88A C88 H88B 108.3 . . ?
O12 C89 H89A 109.5 . . ?
O12 C89 H89B 109.5 . . ?
H89A C89 H89B 109.5 . . ?
O12 C89 H89C 109.5 . . ?
H89A C89 H89C 109.5 . . ?
H89B C89 H89C 109.5 . . ?
C6S C1S C2S 119.1(10) . . ?
C6S C1S H1SA 120.5 . . ?
C2S C1S H1SA 120.5 . . ?
C3S C2S C1S 117.8(11) . . ?
C3S C2S H2SA 121.1 . . ?
C1S C2S H2SA 121.1 . . ?
C2S C3S C4S 123.8(12) . . ?
C2S C3S H3SA 118.1 . . ?
C4S C3S H3SA 118.1 . . ?
C3S C4S C5S 121.2(11) . . ?
C3S C4S H4SA 119.4 . . ?
C5S C4S H4SA 119.4 . . ?
C4S C5S C6S 119.2(12) . . ?
C4S C5S H5SA 120.4 . . ?
C6S C5S H5SA 120.4 . . ?
C1S C6S C5S 118.9(11) . . ?
C1S C6S H6SA 120.6 . . ?
C5S C6S H6SA 120.6 . . ?
C2S' O1S' C1S' 109(2) . . ?
C4S' O2S' C3S' 99(2) . . ?
O1S' C1S' H1SB 109.5 . . ?
O1S' C1S' H1SC 109.5 . . ?
H1SB C1S' H1SC 109.5 . . ?
O1S' C1S' H1SD 109.5 . . ?
H1SB C1S' H1SD 109.5 . . ?
H1SC C1S' H1SD 109.5 . . ?
O1S' C2S' C3S' 106.3(16) . . ?
O1S' C2S' H2SB 110.5 . . ?
C3S' C2S' H2SB 110.5 . . ?
O1S' C2S' H2SC 110.5 . . ?
C3S' C2S' H2SC 110.5 . . ?
H2SB C2S' H2SC 108.7 . . ?
O2S' C3S' C2S' 104.5(17) . . ?
O2S' C3S' H3SB 110.8 . . ?
C2S' C3S' H3SB 110.8 . . ?
O2S' C3S' H3SC 110.8 . . ?
C2S' C3S' H3SC 110.8 . . ?
H3SB C3S' H3SC 108.9 . . ?
O2S' C4S' H4SB 109.5 . . ?
O2S' C4S' H4SC 109.5 . . ?
H4SB C4S' H4SC 109.5 . . ?
O2S' C4S' H4SD 109.5 . . ?
H4SB C4S' H4SD 109.5 . . ?
H4SC C4S' H4SD 109.5 . . ?
C8S C7S C7S 120.1(4) . 2_655 ?
C8S C7S H7SA 119.9 . . ?
C7S C7S H7SA 119.9 2_655 . ?
C7S C8S C9S 119.6(6) . . ?
C7S C8S H8SA 120.2 . . ?
C9S C8S H8SA 120.2 . . ?
C9S C9S C8S 120.2(4) 2_655 . ?
C9S C9S H9SA 119.9 2_655 . ?
C8S C9S H9SA 119.9 . . ?

loop_
_geom_bond_atom_site_label_1
_geom_bond_atom_site_label_2
_geom_bond_distance
_geom_bond_site_symmetry_2
_geom_bond_publ_flag
Ga1 O1 1.775(3) . ?
Ga1 N1 1.912(4) . ?
Ga1 N2 1.913(4) . ?
Ga1 O2 1.920(3) . ?
Ga2 O1 1.787(3) . ?
Ga2 O3 1.906(3) . ?
Ga2 N4 1.912(4) . ?
Ga2 N3 1.918(4) . ?
Na1 O4 2.270(4) . ?
Na1 O4 2.335(4) 7_665 ?
Na1 O6 2.346(5) . ?
Na1 O2 2.525(4) 7_665 ?
Na1 O5 2.569(5) . ?
N1 C1 1.391(6) . ?
N1 C13 1.421(6) . ?
N2 C2 1.392(6) . ?
N2 C25 1.425(6) . ?
N3 C37 1.379(6) . ?
N3 C49 1.422(6) . ?
N4 C38 1.398(6) . ?
N4 C61 1.424(6) . ?
O2 C73 1.315(6) . ?
O3 C73 1.299(6) . ?
O4 C73 1.241(6) . ?
O5 C74 1.408(8) . ?
O5 C75 1.432(8) . ?
O6 C77 1.403(9) . ?
O6 C76 1.435(8) . ?
C1 C2 1.366(6) . ?
C1 C5 1.459(6) . ?
C2 C3 1.470(6) . ?
C3 C12 1.369(7) . ?
C3 C4 1.419(7) . ?
C4 C9 1.372(7) . ?
C4 C5 1.427(7) . ?
C5 C6 1.356(7) . ?
C6 C7 1.425(7) . ?
C6 H6A 0.9500 . ?
C7 C8 1.380(9) . ?
C7 H7A 0.9500 . ?
C8 C9 1.414(8) . ?
C8 H8A 0.9500 . ?
C9 C10 1.422(8) . ?
C10 C11 1.360(8) . ?
C10 H10A 0.9500 . ?
C11 C12 1.428(7) . ?
C11 H11A 0.9500 . ?
C12 H12A 0.9500 . ?
C13 C14 1.388(7) . ?
C13 C18 1.404(7) . ?
C14 C15 1.407(7) . ?
C14 C19 1.530(7) . ?
C15 C16 1.358(8) . ?
C15 H15A 0.9500 . ?
C16 C17 1.386(8) . ?
C16 H16A 0.9500 . ?
C17 C18 1.383(7) . ?
C17 H17A 0.9500 . ?
C18 C22 1.525(7) . ?
C19 C21 1.524(8) . ?
C19 C20 1.529(7) . ?
C19 H19A 1.0000 . ?
C20 H20A 0.9800 . ?
C20 H20B 0.9800 . ?
C20 H20C 0.9800 . ?
C21 H21A 0.9800 . ?
C21 H21B 0.9800 . ?
C21 H21C 0.9800 . ?
C22 C23 1.512(9) . ?
C22 C24 1.529(10) . ?
C22 H22A 1.0000 . ?
C23 H23A 0.9800 . ?
C23 H23B 0.9800 . ?
C23 H23C 0.9800 . ?
C24 H24A 0.9800 . ?
C24 H24B 0.9800 . ?
C24 H24C 0.9800 . ?
C25 C30 1.398(7) . ?
C25 C26 1.412(7) . ?
C26 C27 1.389(7) . ?
C26 C31 1.529(7) . ?
C27 C28 1.378(8) . ?
C27 H27A 0.9500 . ?
C28 C29 1.373(8) . ?
C28 H28A 0.9500 . ?
C29 C30 1.387(7) . ?
C29 H29A 0.9500 . ?
C30 C34 1.531(7) . ?
C31 C33 1.511(8) . ?
C31 C32 1.533(9) . ?
C31 H31A 1.0000 . ?
C32 H32A 0.9800 . ?
C32 H32B 0.9800 . ?
C32 H32C 0.9800 . ?
C33 H33A 0.9800 . ?
C33 H33B 0.9800 . ?
C33 H33C 0.9800 . ?
C34 C35 1.521(7) . ?
C34 C36 1.527(8) . ?
C34 H34A 1.0000 . ?
C35 H35A 0.9800 . ?
C35 H35B 0.9800 . ?
C35 H35C 0.9800 . ?
C36 H36A 0.9800 . ?
C36 H36B 0.9800 . ?
C36 H36C 0.9800 . ?
C37 C38 1.394(6) . ?
C37 C41 1.456(6) . ?
C38 C39 1.451(6) . ?
C39 C48 1.372(7) . ?
C39 C40 1.425(7) . ?
C40 C45 1.386(7) . ?
C40 C41 1.424(7) . ?
C41 C42 1.380(7) . ?
C42 C43 1.428(7) . ?
C42 H42A 0.9500 . ?
C43 C44 1.368(8) . ?
C43 H43A 0.9500 . ?
C44 C45 1.429(8) . ?
C44 H44A 0.9500 . ?
C45 C46 1.422(8) . ?
C46 C47 1.358(8) . ?
C46 H46A 0.9500 . ?
C47 C48 1.430(7) . ?
C47 H47A 0.9500 . ?
C48 H48A 0.9500 . ?
C49 C50 1.400(7) . ?
C49 C54 1.402(7) . ?
C50 C51 1.406(8) . ?
C50 C55 1.508(8) . ?
C51 C52 1.368(9) . ?
C51 H51A 0.9500 . ?
C52 C53 1.369(8) . ?
C52 H52A 0.9500 . ?
C53 C54 1.400(7) . ?
C53 H53A 0.9500 . ?
C54 C58 1.516(7) . ?
C55 C56 1.510(9) . ?
C55 C57 1.529(11) . ?
C55 H55A 1.0000 . ?
C56 H56A 0.9800 . ?
C56 H56B 0.9800 . ?
C56 H56C 0.9800 . ?
C57 H57A 0.9800 . ?
C57 H57B 0.9800 . ?
C57 H57C 0.9800 . ?
C58 C60 1.507(7) . ?
C58 C59 1.522(7) . ?
C58 H58A 1.0000 . ?
C59 H59A 0.9800 . ?
C59 H59B 0.9800 . ?
C59 H59C 0.9800 . ?
C60 H60A 0.9800 . ?
C60 H60B 0.9800 . ?
C60 H60C 0.9800 . ?
C61 C66 1.402(7) . ?
C61 C62 1.409(7) . ?
C62 C63 1.397(7) . ?
C62 C67 1.507(7) . ?
C63 C64 1.382(8) . ?
C63 H63A 0.9500 . ?
C64 C65 1.388(9) . ?
C64 H64A 0.9500 . ?
C65 C66 1.386(7) . ?
C65 H65A 0.9500 . ?
C66 C70 1.517(7) . ?
C67 C69 1.522(8) . ?
C67 C68 1.525(7) . ?
C67 H67A 1.0000 . ?
C68 H68A 0.9800 . ?
C68 H68B 0.9800 . ?
C68 H68C 0.9800 . ?
C69 H69A 0.9800 . ?
C69 H69B 0.9800 . ?
C69 H69C 0.9800 . ?
C70 C72 1.526(8) . ?
C70 C71 1.549(8) . ?
C70 H70A 1.0000 . ?
C71 H71A 0.9800 . ?
C71 H71B 0.9800 . ?
C71 H71C 0.9800 . ?
C72 H72A 0.9800 . ?
C72 H72B 0.9800 . ?
C72 H72C 0.9800 . ?
C74 H74A 0.9800 . ?
C74 H74B 0.9800 . ?
C74 H74C 0.9800 . ?
C75 C76 1.476(10) . ?
C75 H75A 0.9900 . ?
C75 H75B 0.9900 . ?
C76 H76A 0.9900 . ?
C76 H76B 0.9900 . ?
C77 H77A 0.9800 . ?
C77 H77B 0.9800 . ?
C77 H77C 0.9800 . ?
Na2 O7 2.323(4) . ?
Na2 O9 2.328(5) . ?
Na2 O11 2.338(5) . ?
Na2 O12 2.346(5) . ?
Na2 O8 2.407(4) . ?
Na2 O10 2.429(5) . ?
O7 C79 1.412(7) . ?
O7 C78 1.435(7) . ?
O8 C80 1.421(7) . ?
O8 C81 1.421(7) . ?
O9 C83 1.437(8) . ?
O9 C82 1.442(8) . ?
O10 C85 1.411(8) . ?
O10 C84 1.436(8) . ?
O11 C86 1.406(7) . ?
O11 C87 1.423(7) . ?
O12 C88 1.401(7) . ?
O12 C89 1.411(7) . ?
C78 H78A 0.9800 . ?
C78 H78B 0.9800 . ?
C78 H78C 0.9800 . ?
C79 C80 1.499(9) . ?
C79 H79A 0.9900 . ?
C79 H79B 0.9900 . ?
C80 H80A 0.9900 . ?
C80 H80B 0.9900 . ?
C81 H81A 0.9800 . ?
C81 H81B 0.9800 . ?
C81 H81C 0.9800 . ?
C82 H82A 0.9800 . ?
C82 H82B 0.9800 . ?
C82 H82C 0.9800 . ?
C83 C84 1.466(11) . ?
C83 H83A 0.9900 . ?
C83 H83B 0.9900 . ?
C84 H84A 0.9900 . ?
C84 H84B 0.9900 . ?
C85 H85A 0.9800 . ?
C85 H85B 0.9800 . ?
C85 H85C 0.9800 . ?
C86 H86A 0.9800 . ?
C86 H86B 0.9800 . ?
C86 H86C 0.9800 . ?
C87 C88 1.498(9) . ?
C87 H87A 0.9900 . ?
C87 H87B 0.9900 . ?
C88 H88A 0.9900 . ?
C88 H88B 0.9900 . ?
C89 H89A 0.9800 . ?
C89 H89B 0.9800 . ?
C89 H89C 0.9800 . ?
C1S C6S 1.383(14) . ?
C1S C2S 1.475(16) . ?
C1S H1SA 0.9500 . ?
C2S C3S 1.284(16) . ?
C2S H2SA 0.9500 . ?
C3S C4S 1.344(15) . ?
C3S H3SA 0.9500 . ?
C4S C5S 1.371(16) . ?
C4S H4SA 0.9500 . ?
C5S C6S 1.390(16) . ?
C5S H5SA 0.9500 . ?
C6S H6SA 0.9500 . ?
O1S' C2S' 1.429(5) . ?
O1S' C1S' 1.430(5) . ?
O2S' C4S' 1.427(5) . ?
O2S' C3S' 1.430(5) . ?
C1S' H1SB 0.9800 . ?
C1S' H1SC 0.9800 . ?
C1S' H1SD 0.9800 . ?
C2S' C3S' 1.529(5) . ?
C2S' H2SB 0.9900 . ?
C2S' H2SC 0.9900 . ?
C3S' H3SB 0.9900 . ?
C3S' H3SC 0.9900 . ?
C4S' H4SB 0.9800 . ?
C4S' H4SC 0.9800 . ?
C4S' H4SD 0.9800 . ?
C7S C8S 1.369(9) . ?
C7S C7S 1.370(14) 2_655 ?
C7S H7SA 0.9500 . ?
C8S C9S 1.381(9) . ?
C8S H8SA 0.9500 . ?
C9S C9S 1.355(13) 2_655 ?
C9S H9SA 0.9500 . ?

loop_
_geom_torsion_atom_site_label_1
_geom_torsion_atom_site_label_2
_geom_torsion_atom_site_label_3
_geom_torsion_atom_site_label_4
_geom_torsion
_geom_torsion_site_symmetry_1
_geom_torsion_site_symmetry_2
_geom_torsion_site_symmetry_3
_geom_torsion_site_symmetry_4
_geom_torsion_publ_flag
N1 Ga1 O1 Ga2 114.2(2) . . . . ?
N2 Ga1 O1 Ga2 -132.0(2) . . . . ?
O2 Ga1 O1 Ga2 -8.8(2) . . . . ?
O3 Ga2 O1 Ga1 -6.7(2) . . . . ?
N4 Ga2 O1 Ga1 -130.7(2) . . . . ?
N3 Ga2 O1 Ga1 117.9(2) . . . . ?
C13 N1 C1 C2 162.7(4) . . . . ?
Ga1 N1 C1 C2 -3.2(5) . . . . ?
C13 N1 C1 C5 -24.9(7) . . . . ?
Ga1 N1 C1 C5 169.1(4) . . . . ?
N1 C1 C2 N2 0.1(7) . . . . ?
C5 C1 C2 N2 -173.8(4) . . . . ?
N1 C1 C2 C3 173.3(4) . . . . ?
C5 C1 C2 C3 -0.7(5) . . . . ?
C25 N2 C2 C1 -158.2(4) . . . . ?
Ga1 N2 C2 C1 3.0(5) . . . . ?
C25 N2 C2 C3 30.3(7) . . . . ?
Ga1 N2 C2 C3 -168.5(4) . . . . ?
C1 C2 C3 C12 -176.6(6) . . . . ?
N2 C2 C3 C12 -4.4(9) . . . . ?
C1 C2 C3 C4 0.6(5) . . . . ?
N2 C2 C3 C4 172.7(5) . . . . ?
C12 C3 C4 C9 1.0(8) . . . . ?
C2 C3 C4 C9 -176.7(5) . . . . ?
C12 C3 C4 C5 177.5(4) . . . . ?
C2 C3 C4 C5 -0.2(5) . . . . ?
C9 C4 C5 C6 -1.2(8) . . . . ?
C3 C4 C5 C6 -177.6(5) . . . . ?
C9 C4 C5 C1 176.3(5) . . . . ?
C3 C4 C5 C1 -0.2(5) . . . . ?
C2 C1 C5 C6 177.2(6) . . . . ?
N1 C1 C5 C6 4.3(10) . . . . ?
C2 C1 C5 C4 0.5(5) . . . . ?
N1 C1 C5 C4 -172.4(5) . . . . ?
C4 C5 C6 C7 1.7(9) . . . . ?
C1 C5 C6 C7 -174.8(6) . . . . ?
C5 C6 C7 C8 -1.7(11) . . . . ?
C6 C7 C8 C9 1.1(12) . . . . ?
C3 C4 C9 C8 176.5(5) . . . . ?
C5 C4 C9 C8 0.5(8) . . . . ?
C3 C4 C9 C10 -1.7(8) . . . . ?
C5 C4 C9 C10 -177.7(5) . . . . ?
C7 C8 C9 C4 -0.5(10) . . . . ?
C7 C8 C9 C10 177.6(7) . . . . ?
C4 C9 C10 C11 1.4(9) . . . . ?
C8 C9 C10 C11 -176.7(7) . . . . ?
C9 C10 C11 C12 -0.4(9) . . . . ?
C4 C3 C12 C11 0.0(7) . . . . ?
C2 C3 C12 C11 176.9(5) . . . . ?
C10 C11 C12 C3 -0.3(8) . . . . ?
C1 N1 C13 C14 -78.0(6) . . . . ?
Ga1 N1 C13 C14 83.2(6) . . . . ?
C1 N1 C13 C18 99.1(5) . . . . ?
Ga1 N1 C13 C18 -99.7(5) . . . . ?
C18 C13 C14 C15 -1.4(7) . . . . ?
N1 C13 C14 C15 175.7(4) . . . . ?
C18 C13 C14 C19 176.8(5) . . . . ?
N1 C13 C14 C19 -6.1(7) . . . . ?
C13 C14 C15 C16 1.3(8) . . . . ?
C19 C14 C15 C16 -177.0(5) . . . . ?
C14 C15 C16 C17 -0.7(8) . . . . ?
C15 C16 C17 C18 0.1(8) . . . . ?
C16 C17 C18 C13 -0.2(8) . . . . ?
C16 C17 C18 C22 -179.3(5) . . . . ?
C14 C13 C18 C17 0.8(7) . . . . ?
N1 C13 C18 C17 -176.2(4) . . . . ?
C14 C13 C18 C22 179.9(5) . . . . ?
N1 C13 C18 C22 2.8(7) . . . . ?
C13 C14 C19 C21 110.4(5) . . . . ?
C15 C14 C19 C21 -71.4(6) . . . . ?
C13 C14 C19 C20 -125.2(5) . . . . ?
C15 C14 C19 C20 53.0(7) . . . . ?
C17 C18 C22 C23 43.0(8) . . . . ?
C13 C18 C22 C23 -136.0(6) . . . . ?
C17 C18 C22 C24 -79.4(7) . . . . ?
C13 C18 C22 C24 101.5(6) . . . . ?
C2 N2 C25 C30 57.7(6) . . . . ?
Ga1 N2 C25 C30 -97.5(5) . . . . ?
C2 N2 C25 C26 -120.3(5) . . . . ?
Ga1 N2 C25 C26 84.5(5) . . . . ?
C30 C25 C26 C27 -3.6(7) . . . . ?
N2 C25 C26 C27 174.4(4) . . . . ?
C30 C25 C26 C31 175.5(4) . . . . ?
N2 C25 C26 C31 -6.4(7) . . . . ?
C25 C26 C27 C28 1.2(8) . . . . ?
C31 C26 C27 C28 -177.9(5) . . . . ?
C26 C27 C28 C29 1.1(8) . . . . ?
C27 C28 C29 C30 -1.2(8) . . . . ?
C28 C29 C30 C25 -1.2(7) . . . . ?
C28 C29 C30 C34 173.5(5) . . . . ?
C26 C25 C30 C29 3.6(7) . . . . ?
N2 C25 C30 C29 -174.4(4) . . . . ?
C26 C25 C30 C34 -171.0(4) . . . . ?
N2 C25 C30 C34 11.0(7) . . . . ?
C27 C26 C31 C33 -37.5(8) . . . . ?
C25 C26 C31 C33 143.4(6) . . . . ?
C27 C26 C31 C32 87.3(6) . . . . ?
C25 C26 C31 C32 -91.8(6) . . . . ?
C29 C30 C34 C35 -83.3(6) . . . . ?
C25 C30 C34 C35 91.2(6) . . . . ?
C29 C30 C34 C36 40.2(7) . . . . ?
C25 C30 C34 C36 -145.2(5) . . . . ?
C49 N3 C37 C38 174.4(4) . . . . ?
Ga2 N3 C37 C38 -1.8(5) . . . . ?
C49 N3 C37 C41 -2.0(7) . . . . ?
Ga2 N3 C37 C41 -178.2(4) . . . . ?
N3 C37 C38 N4 1.1(6) . . . . ?
C41 C37 C38 N4 178.4(4) . . . . ?
N3 C37 C38 C39 -178.4(4) . . . . ?
C41 C37 C38 C39 -1.2(5) . . . . ?
C61 N4 C38 C37 -148.7(4) . . . . ?
Ga2 N4 C38 C37 0.2(5) . . . . ?
C61 N4 C38 C39 30.7(7) . . . . ?
Ga2 N4 C38 C39 179.6(4) . . . . ?
C37 C38 C39 C48 178.8(6) . . . . ?
N4 C38 C39 C48 -0.6(10) . . . . ?
C37 C38 C39 C40 1.0(5) . . . . ?
N4 C38 C39 C40 -178.4(5) . . . . ?
C48 C39 C40 C45 1.7(7) . . . . ?
C38 C39 C40 C45 180.0(4) . . . . ?
C48 C39 C40 C41 -178.8(4) . . . . ?
C38 C39 C40 C41 -0.5(5) . . . . ?
C45 C40 C41 C42 -3.2(7) . . . . ?
C39 C40 C41 C42 177.3(4) . . . . ?
C45 C40 C41 C37 179.3(5) . . . . ?
C39 C40 C41 C37 -0.2(5) . . . . ?
N3 C37 C41 C42 0.7(10) . . . . ?
C38 C37 C41 C42 -175.9(6) . . . . ?
N3 C37 C41 C40 177.5(5) . . . . ?
C38 C37 C41 C40 0.8(5) . . . . ?
C40 C41 C42 C43 1.9(7) . . . . ?
C37 C41 C42 C43 178.4(5) . . . . ?
C41 C42 C43 C44 0.2(8) . . . . ?
C42 C43 C44 C45 -1.4(8) . . . . ?
C41 C40 C45 C46 179.0(5) . . . . ?
C39 C40 C45 C46 -1.6(7) . . . . ?
C41 C40 C45 C44 2.0(7) . . . . ?
C39 C40 C45 C44 -178.6(5) . . . . ?
C43 C44 C45 C40 0.3(8) . . . . ?
C43 C44 C45 C46 -176.3(5) . . . . ?
C40 C45 C46 C47 1.0(7) . . . . ?
C44 C45 C46 C47 177.5(5) . . . . ?
C45 C46 C47 C48 -0.5(8) . . . . ?
C40 C39 C48 C47 -1.1(7) . . . . ?
C38 C39 C48 C47 -178.7(5) . . . . ?
C46 C47 C48 C39 0.6(8) . . . . ?
C37 N3 C49 C50 80.7(6) . . . . ?
Ga2 N3 C49 C50 -104.2(5) . . . . ?
C37 N3 C49 C54 -100.0(5) . . . . ?
Ga2 N3 C49 C54 75.0(6) . . . . ?
C54 C49 C50 C51 0.9(8) . . . . ?
N3 C49 C50 C51 -179.9(5) . . . . ?
C54 C49 C50 C55 -178.3(5) . . . . ?
N3 C49 C50 C55 0.9(8) . . . . ?
C49 C50 C51 C52 -0.4(10) . . . . ?
C55 C50 C51 C52 178.8(6) . . . . ?
C50 C51 C52 C53 0.2(11) . . . . ?
C51 C52 C53 C54 -0.6(10) . . . . ?
C52 C53 C54 C49 1.1(8) . . . . ?
C52 C53 C54 C58 177.5(5) . . . . ?
C50 C49 C54 C53 -1.3(7) . . . . ?
N3 C49 C54 C53 179.5(5) . . . . ?
C50 C49 C54 C58 -177.6(5) . . . . ?
N3 C49 C54 C58 3.2(7) . . . . ?
C49 C50 C55 C56 -141.6(6) . . . . ?
C51 C50 C55 C56 39.3(9) . . . . ?
C49 C50 C55 C57 95.5(7) . . . . ?
C51 C50 C55 C57 -83.6(8) . . . . ?
C53 C54 C58 C60 34.8(7) . . . . ?
C49 C54 C58 C60 -148.9(5) . . . . ?
C53 C54 C58 C59 -90.7(6) . . . . ?
C49 C54 C58 C59 85.6(6) . . . . ?
C38 N4 C61 C66 -125.9(5) . . . . ?
Ga2 N4 C61 C66 91.2(5) . . . . ?
C38 N4 C61 C62 57.0(6) . . . . ?
Ga2 N4 C61 C62 -85.9(5) . . . . ?
C66 C61 C62 C63 2.9(7) . . . . ?
N4 C61 C62 C63 180.0(4) . . . . ?
C66 C61 C62 C67 -173.4(4) . . . . ?
N4 C61 C62 C67 3.7(7) . . . . ?
C61 C62 C63 C64 -3.2(8) . . . . ?
C67 C62 C63 C64 173.3(5) . . . . ?
C62 C63 C64 C65 1.6(8) . . . . ?
C63 C64 C65 C66 0.5(9) . . . . ?
C64 C65 C66 C61 -0.8(8) . . . . ?
C64 C65 C66 C70 176.8(5) . . . . ?
C62 C61 C66 C65 -0.9(7) . . . . ?
N4 C61 C66 C65 -178.1(4) . . . . ?
C62 C61 C66 C70 -178.5(4) . . . . ?
N4 C61 C66 C70 4.3(7) . . . . ?
C63 C62 C67 C69 56.6(6) . . . . ?
C61 C62 C67 C69 -127.0(5) . . . . ?
C63 C62 C67 C68 -67.9(6) . . . . ?
C61 C62 C67 C68 108.5(5) . . . . ?
C65 C66 C70 C72 25.6(7) . . . . ?
C61 C66 C70 C72 -156.9(5) . . . . ?
C65 C66 C70 C71 -99.2(6) . . . . ?
C61 C66 C70 C71 78.4(6) . . . . ?
Na1 O4 C73 O3 -8.3(15) . . . . ?
Na1 O4 C73 O3 173.9(4) 7_665 . . . ?
Na1 O4 C73 O2 172.9(9) . . . . ?
Na1 O4 C73 O2 -4.9(5) 7_665 . . . ?
Na1 O4 C73 Na1 177.8(13) . . . 7_665 ?
Ga2 O3 C73 O4 161.3(4) . . . . ?
Ga2 O3 C73 O2 -19.9(7) . . . . ?
Ga1 O2 C73 O4 172.0(4) . . . . ?
Na1 O2 C73 O4 4.5(5) 7_665 . . . ?
Ga1 O2 C73 O3 -6.8(7) . . . . ?
Na1 O2 C73 O3 -174.4(4) 7_665 . . . ?
Ga1 O2 C73 Na1 167.5(4) . . . 7_665 ?
C74 O5 C75 C76 97.6(7) . . . . ?
Na1 O5 C75 C76 -62.9(5) . . . . ?
C74 O5 C75 Na1 160.5(6) . . . . ?
C77 O6 C76 C75 -172.7(7) . . . . ?
Na1 O6 C76 C75 -26.1(7) . . . . ?
O5 C75 C76 O6 64.3(7) . . . . ?
Na1 C75 C76 O6 17.4(5) . . . . ?
C78 O7 C79 C80 -177.0(5) . . . . ?
Na2 O7 C79 C80 37.7(6) . . . . ?
C81 O8 C80 C79 -174.6(5) . . . . ?
Na2 O8 C80 C79 51.0(6) . . . . ?
O7 C79 C80 O8 -60.2(7) . . . . ?
C82 O9 C83 C84 -178.0(6) . . . . ?
Na2 O9 C83 C84 39.9(7) . . . . ?
C85 O10 C84 C83 -174.6(6) . . . . ?
Na2 O10 C84 C83 50.5(7) . . . . ?
O9 C83 C84 O10 -61.6(8) . . . . ?
C86 O11 C87 C88 172.3(5) . . . . ?
Na2 O11 C87 C88 -41.8(6) . . . . ?
C89 O12 C88 C87 175.9(5) . . . . ?
Na2 O12 C88 C87 -43.3(6) . . . . ?
O11 C87 C88 O12 56.7(7) . . . . ?
C6S C1S C2S C3S 2.4(17) . . . . ?
C1S C2S C3S C4S -4.3(19) . . . . ?
C2S C3S C4S C5S 4.3(19) . . . . ?
C3S C4S C5S C6S -2.0(18) . . . . ?
C2S C1S C6S C5S -0.4(16) . . . . ?
C4S C5S C6S C1S 0.2(18) . . . . ?
C1S' O1S' C2S' C3S' 173(2) . . . . ?
C4S' O2S' C3S' C2S' -168(3) . . . . ?
O1S' C2S' C3S' O2S' 177(2) . . . . ?
C7S C7S C8S C9S -0.3(11) 2_655 . . . ?
C7S C8S C9S C9S -0.5(12) . . . 2_655 ?
